data_1567301
loop_
_publ_author_name
'Jori, Nadir'
'Rajeshkumar, Thayalan'
'Scopelliti, Rosario'
'\(Zivkovi\'c, Ivica'
'Sienkiewicz, Andrzej'
'Maron, Laurent'
'Mazzanti, Marinella'

_publ_section_title
;
 Cation assisted binding and cleavage of dinitrogen by uranium complexes
;
_journal_issue 32
_journal_name_full 'Chemical Science'
_journal_page_first 9232
_journal_page_last 9242
_journal_paper_doi 10.1039/D2SC02530B
_journal_volume 13
_journal_year 2022
_chemical_formula_moiety '2(C36 H81 Cs O13 Si3 U), C7 H8'
_chemical_formula_sum 'C79 H170 Cs2 O26 Si6 U2'
_chemical_formula_weight 2446.56
_space_group_crystal_system triclinic
_space_group_IT_number 2
_space_group_name_Hall '-P 1'
_space_group_name_H-M_alt 'P -1'
_atom_sites_solution_hydrogens geom
_atom_sites_solution_primary dual
_atom_sites_solution_secondary difmap
_audit_creation_date 2022-02-11
_audit_creation_method
;
Olex2 1.5
(compiled 2021.12.09 svn.r5202d8cf for OlexSys, GUI svn.r6439)
;
_audit_update_record
;
2022-02-24 deposited with the CCDC.	2022-07-14 downloaded from the CCDC.
;
_cell_angle_alpha 88.132(2)
_cell_angle_beta 79.130(2)
_cell_angle_gamma 60.661(3)
_cell_formula_units_Z 2
_cell_length_a 14.3992(5)
_cell_length_b 14.5329(5)
_cell_length_c 30.7352(7)
_cell_measurement_reflns_used 24336
_cell_measurement_temperature 140.0(3)
_cell_measurement_theta_max 30.1230
_cell_measurement_theta_min 2.8120
_cell_volume 5492.7(3)
_computing_cell_refinement 'CrysAlisPro 1.171.41.121a (Rigaku OD, 2021)'
_computing_data_collection 'CrysAlisPro 1.171.41.121a (Rigaku OD, 2021)'
_computing_data_reduction 'CrysAlisPro 1.171.41.121a (Rigaku OD, 2021)'
_computing_molecular_graphics 'Olex2 1.5 (Dolomanov et al., 2009)'
_computing_publication_material 'Olex2 1.5 (Dolomanov et al., 2009)'
_computing_structure_refinement 'SHELXL 2018/3 (Sheldrick, 2015)'
_computing_structure_solution 'SHELXT  (Sheldrick, 2015)'
_diffrn_ambient_environment N~2~
_diffrn_ambient_temperature 140.0(3)
_diffrn_detector 'CCD plate'
_diffrn_detector_area_resol_mean 10.2665
_diffrn_detector_type Atlas
_diffrn_measured_fraction_theta_full 0.998
_diffrn_measured_fraction_theta_max 0.998
_diffrn_measurement_details
;
List of Runs (angles in degrees, time in seconds):

  # Type    Start    End  Width  t~exp~   \w     \q     \k     \f   Frames
#--------------------------------------------------------------------------
  1  \w     -9.00  56.00   1.00   20.00    --  -17.94  38.00   2.00   65
  2  \w    -46.00  22.00   1.00   20.00    --   19.03 -38.00-151.00   68
  3  \w     -5.00  61.00   1.00   20.00    --   19.03  38.00   2.00   66
  4  \w    -37.00   8.00   1.00   20.00    --  -17.94 -77.00 -30.00   45
  5  \w    -48.00  20.00   1.00   20.00    --  -17.94  77.00 120.00   68
  6  \w    -46.00  19.00   1.00   20.00    --  -17.94  77.00  60.00   65
  7  \w    -39.00   8.00   1.00   20.00    --  -17.94 -77.00-150.00   47
  8  \w    -66.00 -39.00   1.00   20.00    --  -17.94 -37.00 -90.00   27
  9  \w    -39.00  -6.00   1.00   20.00    --  -17.94 -77.00 150.00   33
;
_diffrn_measurement_device 'four-circle diffractometer'
_diffrn_measurement_device_type 'SuperNova, Dual, Cu at home/near, Atlas'
_diffrn_measurement_method '\w scans'
_diffrn_orient_matrix_type 'CrysAlisPro convention (1999,Acta A55,543-557)'
_diffrn_orient_matrix_UB_11 0.0267253000
_diffrn_orient_matrix_UB_12 0.0304416000
_diffrn_orient_matrix_UB_13 -0.0030152000
_diffrn_orient_matrix_UB_21 -0.0483177000
_diffrn_orient_matrix_UB_22 0.0447423000
_diffrn_orient_matrix_UB_23 0.0109750000
_diffrn_orient_matrix_UB_31 0.0165732000
_diffrn_orient_matrix_UB_32 -0.0148801000
_diffrn_orient_matrix_UB_33 0.0206250000
_diffrn_radiation_monochromator mirror
_diffrn_radiation_probe x-ray
_diffrn_radiation_type 'Mo K\a'
_diffrn_radiation_wavelength 0.71073
_diffrn_reflns_av_R_equivalents 0.0317
_diffrn_reflns_av_unetI/netI 0.0446
_diffrn_reflns_Laue_measured_fraction_full 0.998
_diffrn_reflns_Laue_measured_fraction_max 0.998
_diffrn_reflns_limit_h_max 17
_diffrn_reflns_limit_h_min -17
_diffrn_reflns_limit_k_max 17
_diffrn_reflns_limit_k_min -17
_diffrn_reflns_limit_l_max 36
_diffrn_reflns_limit_l_min -36
_diffrn_reflns_number 53255
_diffrn_reflns_point_group_measured_fraction_full 0.998
_diffrn_reflns_point_group_measured_fraction_max 0.998
_diffrn_reflns_theta_full 25.028
_diffrn_reflns_theta_max 25.028
_diffrn_reflns_theta_min 2.678
_diffrn_source 'micro-focus sealed X-ray tube'
_diffrn_source_type 'SuperNova (Mo) X-ray Source'
_exptl_absorpt_coefficient_mu 3.724
_exptl_absorpt_correction_T_max 0.767
_exptl_absorpt_correction_T_min 0.478
_exptl_absorpt_correction_type analytical
_exptl_absorpt_process_details
;
CrysAlisPro 1.171.41.121a (Rigaku Oxford Diffraction, 2021)
Analytical numeric absorption correction using a multifaceted crystal
model based on expressions derived by R.C. Clark & J.S. Reid.
(Clark, R. C. & Reid, J. S. (1995). Acta Cryst. A51, 887-897)
Empirical absorption correction using spherical harmonics,
implemented in SCALE3 ABSPACK scaling algorithm.
;
_exptl_crystal_colour 'clear light yellow'
_exptl_crystal_density_diffrn 1.479
_exptl_crystal_description prism
_exptl_crystal_F_000 2460
_exptl_crystal_size_max 0.284
_exptl_crystal_size_mid 0.137
_exptl_crystal_size_min 0.09
_refine_diff_density_max 1.276
_refine_diff_density_min -1.325
_refine_diff_density_rms 0.131
_refine_ls_extinction_coef 0.00018(3)
_refine_ls_extinction_expression Fc^*^=kFc[1+0.001xFc^2^\l^3^/sin(2\q)]^-1/4^
_refine_ls_extinction_method 'SHELXL-2018/3 (Sheldrick 2018)'
_refine_ls_goodness_of_fit_ref 1.190
_refine_ls_hydrogen_treatment constr
_refine_ls_matrix_type full
_refine_ls_number_parameters 1278
_refine_ls_number_reflns 19362
_refine_ls_number_restraints 1886
_refine_ls_restrained_S_all 1.169
_refine_ls_R_factor_all 0.0644
_refine_ls_R_factor_gt 0.0542
_refine_ls_shift/su_max 0.003
_refine_ls_shift/su_mean 0.000
_refine_ls_structure_factor_coef Fsqd
_refine_ls_weighting_details 'w=1/[\s^2^(Fo^2^)+(0.0186P)^2^+43.3170P] where P=(Fo^2^+2Fc^2^)/3'
_refine_ls_weighting_scheme calc
_refine_ls_wR_factor_gt 0.1043
_refine_ls_wR_factor_ref 0.1074
_reflns_Friedel_coverage 0.000
_reflns_number_gt 16944
_reflns_number_total 19362
_reflns_threshold_expression 'I > 2\s(I)'
_cod_data_source_file d2sc02530b2.cif
_cod_data_source_block nj845
_cod_depositor_comments 'Adding full bibliography for 1567298--1567305.cif.'
_cod_database_code 1567301
_shelx_shelxl_version_number 2018/3
_chemical_oxdiff_formula 'C158 H322 O52 Si12 Cs4 U4'
_shelx_space_group_comment
;
The symmetry employed for this shelxl refinement is uniquely defined
by the following loop, which should always be used as a source of
symmetry information in preference to the above space-group names.
They are only intended as comments.
;
_shelx_estimated_absorpt_t_max 0.730
_shelx_estimated_absorpt_t_min 0.418
_olex2_refinement_description
;
1. Fixed Uiso
 At 1.2 times of:
  All C(H) groups
 At 1.5 times of:
  All C(H,H,H) groups
2. Restrained distances
 O9-C38
 2.45 with sigma of 0.02
 O9-C39 \\sim O103-C105 \\sim O8-C20 \\sim O102-C101 \\sim O35-C17 \\sim
O104-C109
 with sigma of 0.02
 C18-C17 \\sim C17-C16 \\sim C19-C17 \\sim C111-C109 \\sim C112-C109 \\sim
C110-C109 \\sim C103-C101 ~
 C33-C20 \\sim C35-C20 \\sim C102-C101 \\sim C104-C101 \\sim C34-C20 \\sim
C39-C36 \\sim C39-C37 \\sim C39-
 C38 \\sim C108-C105 \\sim C107-C105 \\sim C106-C105
 with sigma of 0.02
 C111-C110 \\sim C110-C112
 with sigma of 0.02
 C16-C18 \\sim C18-C19
 with sigma of 0.02
 C37-C36 \\sim C36-C38
 with sigma of 0.02
 C34-C35 \\sim C35-C33
 with sigma of 0.02
 C104-C102 \\sim C102-C103
 with sigma of 0.02
 Si6-O102 \\sim Si6-O8 \\sim Si6-O103 \\sim Si6-O9 \\sim Si6-O104 \\sim Si6-O35
 with sigma of 0.02
 C37-C38 \\sim C38-C36
 with sigma of 0.02
 C107-C106 \\sim C106-C108
 with sigma of 0.02
3. Uiso/Uaniso restraints and constraints
O8 \\sim O102 \\sim C20 \\sim C101 \\sim C104 \\sim C34 \\sim C33 \\sim C103
\\sim C102 \\sim C35 \\sim C105 \\sim C39 \\sim C107 \\sim C37 \\sim C106 \\sim
C36 \\sim C38 \\sim C17 \\sim C16 \\sim C111 \\sim C109 \\sim C110 \\sim C112
\\sim C19 \\sim C18 \\sim O103 \\sim O9 \\sim O104 \\sim O35: within 2A with
sigma of 0.01 and sigma for terminal atoms of 0.02 within 2A
Uanis(C70) \\sim Ueq, Uanis(C106) \\sim Ueq, Uanis(C121) \\sim Ueq: with sigma
of 0.01 and sigma for terminal atoms of 0.02
Uanis(C112) \\sim Ueq: with sigma of 0.002 and sigma for terminal atoms of 0.004
4. Rigid body (RIGU) restrains
 All non-hydrogen atoms
 with sigma for 1-2 distances of 0.001 and sigma for 1-3 distances of 0.001
5. Others
 Sof(O7)=1-FVAR(1)
 Sof(O6)=FVAR(1)
 Sof(C10)=Sof(H10S)=Sof(H10T)=Sof(H10U)=Sof(C12)=Sof(H12A)=Sof(H12B)=Sof(H12C)=
 Sof(C14)=Sof(H14A)=Sof(H14B)=Sof(H14C)=1-FVAR(2)
 Sof(C11)=Sof(H11J)=Sof(H11K)=Sof(H11L)=Sof(C13)=Sof(H13A)=Sof(H13B)=Sof(H13C)=
 Sof(C15)=Sof(H15A)=Sof(H15B)=Sof(H15C)=FVAR(2)
 Sof(O8)=Sof(O9)=Sof(O35)=Sof(C17)=Sof(C19)=Sof(H19A)=Sof(H19B)=Sof(H19C)=
 Sof(C18)=Sof(H18A)=Sof(H18B)=Sof(H18C)=Sof(C16)=Sof(H16A)=Sof(H16B)=Sof(H16C)=
 Sof(C35)=Sof(H35A)=Sof(H35B)=Sof(H35C)=Sof(C33)=Sof(H33A)=Sof(H33B)=Sof(H33C)=
 Sof(C34)=Sof(H34A)=Sof(H34B)=Sof(H34C)=Sof(C20)=Sof(C36)=Sof(H36A)=Sof(H36B)=
 Sof(H36C)=Sof(C38)=Sof(H38A)=Sof(H38B)=Sof(H38C)=Sof(C37)=Sof(H37A)=Sof(H37B)=
 Sof(H37C)=Sof(C39)=1-FVAR(3)
 Sof(O102)=Sof(O103)=Sof(O104)=Sof(C101)=Sof(C102)=Sof(H10A)=Sof(H10B)=
 Sof(H10C)=Sof(C103)=Sof(H10D)=Sof(H10E)=Sof(H10F)=Sof(C104)=Sof(H10G)=
 Sof(H10H)=Sof(H10I)=Sof(C105)=Sof(C106)=Sof(H10J)=Sof(H10K)=Sof(H10L)=
 Sof(C107)=Sof(H10M)=Sof(H10N)=Sof(H10O)=Sof(C108)=Sof(H10P)=Sof(H10Q)=
 Sof(H10R)=Sof(C109)=Sof(C110)=Sof(H11A)=Sof(H11B)=Sof(H11C)=Sof(C111)=
 Sof(H11D)=Sof(H11E)=Sof(H11F)=Sof(C112)=Sof(H11G)=Sof(H11H)=Sof(H11I)=FVAR(3)
6.a Aromatic/amide H refined with riding coordinates:
 C122(H122), C123(H123), C124(H124), C125(H125), C126(H126)
6.b Idealised Me refined as rotating group:
 C2(H2A,H2B,H2C), C3(H3A,H3B,H3C), C4(H4A,H4B,H4C), C6(H6A,H6B,H6C), C7(H7A,
 H7B,H7C), C8(H8A,H8B,H8C), C10(H10S,H10T,H10U), C11(H11J,H11K,H11L), C12(H12A,
 H12B,H12C), C13(H13A,H13B,H13C), C14(H14A,H14B,H14C), C15(H15A,H15B,H15C),
 C22(H22A,H22B,H22C), C23(H23A,H23B,H23C), C24(H24A,H24B,H24C), C26(H26A,H26B,
 H26C), C27(H27A,H27B,H27C), C28(H28A,H28B,H28C), C30(H30A,H30B,H30C), C31(H31A,
 H31B,H31C), C32(H32A,H32B,H32C), C42(H42A,H42B,H42C), C43(H43A,H43B,H43C),
 C44(H44A,H44B,H44C), C46(H46A,H46B,H46C), C47(H47A,H47B,H47C), C48(H48A,H48B,
 H48C), C50(H50A,H50B,H50C), C51(H51A,H51B,H51C), C52(H52A,H52B,H52C), C62(H62A,
 H62B,H62C), C63(H63A,H63B,H63C), C64(H64A,H64B,H64C), C66(H66A,H66B,H66C),
 C67(H67A,H67B,H67C), C68(H68A,H68B,H68C), C70(H70A,H70B,H70C), C71(H71A,H71B,
 H71C), C72(H72A,H72B,H72C), C82(H82A,H82B,H82C), C83(H83A,H83B,H83C), C84(H84A,
 H84B,H84C), C86(H86A,H86B,H86C), C87(H87A,H87B,H87C), C88(H88A,H88B,H88C),
 C90(H90A,H90B,H90C), C91(H91A,H91B,H91C), C92(H92A,H92B,H92C), C102(H10A,H10B,
 H10C), C103(H10D,H10E,H10F), C104(H10G,H10H,H10I), C106(H10J,H10K,H10L),
 C107(H10M,H10N,H10O), C108(H10P,H10Q,H10R), C110(H11A,H11B,H11C), C111(H11D,
 H11E,H11F), C112(H11G,H11H,H11I), C127(H12D,H12E,H12F), C19(H19A,H19B,H19C),
 C18(H18A,H18B,H18C), C16(H16A,H16B,H16C), C35(H35A,H35B,H35C), C33(H33A,H33B,
 H33C), C34(H34A,H34B,H34C), C36(H36A,H36B,H36C), C38(H38A,H38B,H38C), C37(H37A,
 H37B,H37C)
;
_olex2_date_sample_data_collection 2022-01-11
_olex2_submission_special_instructions 'No special instructions were received'
_oxdiff_exptl_absorpt_empirical_details
;
Empirical correction (ABSPACK) includes:
- Absorption correction using spherical harmonics
- Frame scaling
- Detector area scaling
- B-factor correction
;
_oxdiff_exptl_absorpt_empirical_full_max 1.455
_oxdiff_exptl_absorpt_empirical_full_min 0.656

loop_
_space_group_symop_operation_xyz
'x, y, z'
'-x, -y, -z'

loop_
_atom_site_label
_atom_site_type_symbol
_atom_site_fract_x
_atom_site_fract_y
_atom_site_fract_z
_atom_site_U_iso_or_equiv
_atom_site_adp_type
_atom_site_occupancy
_atom_site_site_symmetry_order
_atom_site_calc_flag
_atom_site_refinement_flags_posn
_atom_site_refinement_flags_adp
_atom_site_refinement_flags_occupancy
_atom_site_disorder_assembly
_atom_site_disorder_group
U1 U 0.55069(2) 0.48435(2) 0.94260(2) 0.01949(8) Uani 1 1 d . . . . .
Cs1 Cs 0.79392(4) 0.43847(4) 0.99675(2) 0.03213(13) Uani 1 1 d . . . . .
Si1 Si 0.82994(17) 0.25958(16) 0.88936(7) 0.0245(4) Uani 1 1 d . . . . .
Si2 Si 0.63092(18) 0.69774(17) 0.93387(7) 0.0282(5) Uani 1 1 d . . . . .
Si3 Si 0.35914(19) 0.50981(18) 0.86977(7) 0.0294(5) Uani 1 1 d . . . . .
O1 O 0.5931(4) 0.4370(4) 1.00806(16) 0.0302(11) Uani 1 1 d . . . . .
O2 O 0.7122(4) 0.3523(4) 0.91155(17) 0.0310(11) Uani 1 1 d . . . . .
O3 O 0.9108(4) 0.2467(4) 0.92329(16) 0.0292(10) Uani 1 1 d . . . . .
O4 O 0.8408(4) 0.1432(4) 0.88433(17) 0.0297(10) Uani 1 1 d . . . . .
O5 O 0.8750(4) 0.2814(4) 0.83988(16) 0.0323(11) Uani 1 1 d . . . . .
O21 O 0.5993(4) 0.6060(4) 0.93514(16) 0.0289(10) Uani 1 1 d . . . . .
O22 O 0.6459(5) 0.7414(5) 0.88539(18) 0.0397(13) Uani 1 1 d . . . . .
O23 O 0.5436(5) 0.7999(4) 0.96750(18) 0.0364(12) Uani 1 1 d . . . . .
O24 O 0.7533(4) 0.6425(4) 0.94663(17) 0.0307(10) Uani 1 1 d . . . . .
O41 O 0.4584(4) 0.4929(4) 0.89122(17) 0.0317(11) Uani 1 1 d . . . . .
O42 O 0.3493(5) 0.4034(5) 0.87700(19) 0.0403(12) Uani 1 1 d . . . . .
O43 O 0.3687(5) 0.5371(5) 0.81821(17) 0.0409(13) Uani 1 1 d . . . . .
O44 O 0.2404(4) 0.6070(4) 0.89556(17) 0.0333(11) Uani 1 1 d . . . . .
C1 C 1.0173(7) 0.1598(7) 0.9254(3) 0.0354(15) Uani 1 1 d . . . . .
C2 C 1.0710(8) 0.2042(8) 0.9501(3) 0.046(2) Uani 1 1 d . . . . .
H2A H 1.072248 0.263942 0.934894 0.069 Uiso 1 1 calc R U . . .
H2B H 1.145545 0.148867 0.950792 0.069 Uiso 1 1 calc R U . . .
H2C H 1.029613 0.228159 0.980605 0.069 Uiso 1 1 calc R U . . .
C3 C 1.0034(8) 0.0741(7) 0.9514(3) 0.049(2) Uani 1 1 d . . . . .
H3A H 0.962323 0.103146 0.981565 0.074 Uiso 1 1 calc R U . . .
H3B H 1.075049 0.014101 0.952927 0.074 Uiso 1 1 calc R U . . .
H3C H 0.963916 0.050176 0.936393 0.074 Uiso 1 1 calc R U . . .
C4 C 1.0868(7) 0.1132(8) 0.8797(3) 0.051(2) Uani 1 1 d . . . . .
H4A H 1.051153 0.086688 0.863627 0.076 Uiso 1 1 calc R U . . .
H4B H 1.158131 0.054817 0.882819 0.076 Uiso 1 1 calc R U . . .
H4C H 1.096143 0.167960 0.863269 0.076 Uiso 1 1 calc R U . . .
C5 C 0.8175(7) 0.0921(7) 0.8519(3) 0.0387(16) Uani 1 1 d . . . . .
C6 C 0.8207(8) -0.0056(7) 0.8726(3) 0.051(2) Uani 1 1 d . . . . .
H6A H 0.805266 -0.043634 0.851841 0.076 Uiso 1 1 calc R U . . .
H6B H 0.765974 0.015839 0.900170 0.076 Uiso 1 1 calc R U . . .
H6C H 0.892962 -0.051868 0.879189 0.076 Uiso 1 1 calc R U . . .
C7 C 0.9053(8) 0.0590(8) 0.8099(3) 0.050(2) Uani 1 1 d . . . . .
H7A H 0.976900 0.014979 0.817478 0.076 Uiso 1 1 calc R U . . .
H7B H 0.902232 0.122140 0.796321 0.076 Uiso 1 1 calc R U . . .
H7C H 0.893325 0.018492 0.788853 0.076 Uiso 1 1 calc R U . . .
C8 C 0.7067(8) 0.1667(9) 0.8420(3) 0.059(2) Uani 1 1 d . . . . .
H8A H 0.688568 0.130091 0.821650 0.088 Uiso 1 1 calc R U . . .
H8B H 0.707374 0.228162 0.828110 0.088 Uiso 1 1 calc R U . . .
H8C H 0.652268 0.190345 0.869647 0.088 Uiso 1 1 calc R U . . .
C9 C 0.8779(7) 0.3718(7) 0.8204(3) 0.0376(16) Uani 1 1 d . . . . .
C10 C 0.963(2) 0.3372(17) 0.7823(7) 0.053(5) Uani 0.466(13) 1 d . . P A 2
H10S H 0.953404 0.293601 0.761760 0.079 Uiso 0.466(13) 1 calc R U P A 2
H10T H 1.033079 0.295421 0.791238 0.079 Uiso 0.466(13) 1 calc R U P A 2
H10U H 0.960631 0.398844 0.767457 0.079 Uiso 0.466(13) 1 calc R U P A 2
C11 C 0.8956(18) 0.3498(15) 0.7696(5) 0.048(4) Uani 0.534(13) 1 d . . P A 1
H11J H 0.891730 0.411416 0.754297 0.072 Uiso 0.534(13) 1 calc R U P A 1
H11K H 0.839064 0.336166 0.763235 0.072 Uiso 0.534(13) 1 calc R U P A 1
H11L H 0.967173 0.287819 0.759194 0.072 Uiso 0.534(13) 1 calc R U P A 1
C12 C 0.7640(17) 0.4410(18) 0.8080(8) 0.053(5) Uani 0.466(13) 1 d . . P A 2
H12A H 0.757741 0.507658 0.797255 0.080 Uiso 0.466(13) 1 calc R U P A 2
H12B H 0.706967 0.455891 0.834217 0.080 Uiso 0.466(13) 1 calc R U P A 2
H12C H 0.755996 0.402664 0.784565 0.080 Uiso 0.466(13) 1 calc R U P A 2
C13 C 0.7827(16) 0.4742(13) 0.8365(7) 0.055(5) Uani 0.534(13) 1 d . . P A 1
H13A H 0.784977 0.528801 0.817444 0.082 Uiso 0.534(13) 1 calc R U P A 1
H13B H 0.782473 0.491557 0.867025 0.082 Uiso 0.534(13) 1 calc R U P A 1
H13C H 0.716590 0.470985 0.835649 0.082 Uiso 0.534(13) 1 calc R U P A 1
C14 C 0.8875(19) 0.4379(16) 0.8547(7) 0.050(5) Uani 0.466(13) 1 d . . P A 2
H14A H 0.958045 0.397293 0.863579 0.074 Uiso 0.466(13) 1 calc R U P A 2
H14B H 0.829118 0.456284 0.880814 0.074 Uiso 0.466(13) 1 calc R U P A 2
H14C H 0.881544 0.502802 0.841950 0.074 Uiso 0.466(13) 1 calc R U P A 2
C15 C 0.9849(15) 0.3647(16) 0.8287(6) 0.053(4) Uani 0.534(13) 1 d . . P A 1
H15A H 1.047469 0.299612 0.813430 0.079 Uiso 0.534(13) 1 calc R U P A 1
H15B H 0.984267 0.363952 0.860597 0.079 Uiso 0.534(13) 1 calc R U P A 1
H15C H 0.990021 0.426022 0.817096 0.079 Uiso 0.534(13) 1 calc R U P A 1
C21 C 0.5702(8) 0.8188(8) 0.8602(3) 0.0437(17) Uani 1 1 d . . . . .
C22 C 0.6271(10) 0.7862(10) 0.8118(3) 0.077(3) Uani 1 1 d . . . . .
H22A H 0.638786 0.715880 0.804099 0.116 Uiso 1 1 calc R U . . .
H22B H 0.697295 0.784128 0.807377 0.116 Uiso 1 1 calc R U . . .
H22C H 0.581786 0.837450 0.792842 0.116 Uiso 1 1 calc R U . . .
C23 C 0.4681(9) 0.8167(12) 0.8691(4) 0.083(3) Uani 1 1 d . . . . .
H23A H 0.416680 0.871044 0.852917 0.124 Uiso 1 1 calc R U . . .
H23B H 0.437458 0.830587 0.901044 0.124 Uiso 1 1 calc R U . . .
H23C H 0.481530 0.746920 0.859364 0.124 Uiso 1 1 calc R U . . .
C24 C 0.5585(11) 0.9214(9) 0.8720(5) 0.083(3) Uani 1 1 d . . . . .
H24A H 0.630414 0.915745 0.867155 0.124 Uiso 1 1 calc R U . . .
H24B H 0.523251 0.942449 0.903310 0.124 Uiso 1 1 calc R U . . .
H24C H 0.513965 0.974659 0.853382 0.124 Uiso 1 1 calc R U . . .
C25 C 0.4769(8) 0.8106(7) 1.0106(3) 0.0428(17) Uani 1 1 d . . . . .
C26 C 0.5318(8) 0.7149(7) 1.0366(3) 0.048(2) Uani 1 1 d . . . . .
H26A H 0.544905 0.651564 1.020164 0.071 Uiso 1 1 calc R U . . .
H26B H 0.484864 0.724427 1.065578 0.071 Uiso 1 1 calc R U . . .
H26C H 0.601238 0.706569 1.040786 0.071 Uiso 1 1 calc R U . . .
C27 C 0.3690(8) 0.8282(8) 1.0038(3) 0.053(2) Uani 1 1 d . . . . .
H27A H 0.334400 0.892491 0.988007 0.079 Uiso 1 1 calc R U . . .
H27B H 0.322224 0.836147 1.032656 0.079 Uiso 1 1 calc R U . . .
H27C H 0.379817 0.767456 0.986162 0.079 Uiso 1 1 calc R U . . .
C28 C 0.4648(9) 0.9067(8) 1.0349(3) 0.058(2) Uani 1 1 d . . . . .
H28A H 0.536932 0.896387 1.035795 0.087 Uiso 1 1 calc R U . . .
H28B H 0.423938 0.915498 1.065226 0.087 Uiso 1 1 calc R U . . .
H28C H 0.425745 0.970007 1.019218 0.087 Uiso 1 1 calc R U . . .
C29 C 0.8279(7) 0.6827(7) 0.9420(3) 0.0381(15) Uani 1 1 d . . . . .
C30 C 0.9153(8) 0.6098(8) 0.9673(3) 0.051(2) Uani 1 1 d . . . . .
H30A H 0.883086 0.617200 0.998988 0.077 Uiso 1 1 calc R U . . .
H30B H 0.972732 0.628863 0.963402 0.077 Uiso 1 1 calc R U . . .
H30C H 0.946347 0.536288 0.955929 0.077 Uiso 1 1 calc R U . . .
C31 C 0.7726(8) 0.7943(8) 0.9609(3) 0.052(2) Uani 1 1 d . . . . .
H31A H 0.715716 0.839375 0.944566 0.078 Uiso 1 1 calc R U . . .
H31B H 0.825909 0.818661 0.958264 0.078 Uiso 1 1 calc R U . . .
H31C H 0.740018 0.798291 0.992278 0.078 Uiso 1 1 calc R U . . .
C32 C 0.8807(8) 0.6712(9) 0.8934(3) 0.056(2) Uani 1 1 d . . . . .
H32A H 0.916249 0.596857 0.882378 0.084 Uiso 1 1 calc R U . . .
H32B H 0.934956 0.694374 0.890274 0.084 Uiso 1 1 calc R U . . .
H32C H 0.825151 0.714771 0.876293 0.084 Uiso 1 1 calc R U . . .
C41 C 0.2796(10) 0.3705(9) 0.8643(4) 0.059(2) Uani 1 1 d . . . . .
C42 C 0.3435(14) 0.2568(11) 0.8527(6) 0.116(4) Uani 1 1 d . . . . .
H42A H 0.302230 0.234262 0.838219 0.174 Uiso 1 1 calc R U . . .
H42B H 0.359518 0.219183 0.879767 0.174 Uiso 1 1 calc R U . . .
H42C H 0.411755 0.240517 0.832479 0.174 Uiso 1 1 calc R U . . .
C43 C 0.2229(12) 0.4295(11) 0.8284(4) 0.087(3) Uani 1 1 d . . . . .
H43A H 0.276133 0.413191 0.800645 0.130 Uiso 1 1 calc R U . . .
H43B H 0.185381 0.505639 0.836519 0.130 Uiso 1 1 calc R U . . .
H43C H 0.169771 0.408463 0.824385 0.130 Uiso 1 1 calc R U . . .
C44 C 0.1882(11) 0.3999(13) 0.9053(4) 0.096(4) Uani 1 1 d . . . . .
H44A H 0.134622 0.382366 0.898541 0.144 Uiso 1 1 calc R U . . .
H44B H 0.152897 0.475874 0.913410 0.144 Uiso 1 1 calc R U . . .
H44C H 0.218877 0.360085 0.930170 0.144 Uiso 1 1 calc R U . . .
C45 C 0.4577(9) 0.5034(8) 0.7809(3) 0.055(2) Uani 1 1 d . . . . .
C46 C 0.5035(11) 0.5773(10) 0.7815(4) 0.082(3) Uani 1 1 d . . . . .
H46A H 0.546892 0.558794 0.804715 0.123 Uiso 1 1 calc R U . . .
H46B H 0.443705 0.650411 0.787741 0.123 Uiso 1 1 calc R U . . .
H46C H 0.549545 0.570703 0.752614 0.123 Uiso 1 1 calc R U . . .
C47 C 0.5413(10) 0.3929(9) 0.7834(4) 0.084(3) Uani 1 1 d . . . . .
H47A H 0.601054 0.371959 0.757694 0.126 Uiso 1 1 calc R U . . .
H47B H 0.509444 0.346831 0.783499 0.126 Uiso 1 1 calc R U . . .
H47C H 0.569151 0.386443 0.810765 0.126 Uiso 1 1 calc R U . . .
C48 C 0.4095(11) 0.5199(12) 0.7409(3) 0.092(4) Uani 1 1 d . . . . .
H48A H 0.354860 0.594589 0.740900 0.138 Uiso 1 1 calc R U . . .
H48B H 0.374975 0.476085 0.741106 0.138 Uiso 1 1 calc R U . . .
H48C H 0.466635 0.499894 0.714248 0.138 Uiso 1 1 calc R U . . .
C49 C 0.1926(8) 0.7185(7) 0.8891(3) 0.0439(17) Uani 1 1 d . . . . .
C50 C 0.2722(9) 0.7548(8) 0.8866(4) 0.064(3) Uani 1 1 d . . . . .
H50A H 0.237866 0.830263 0.881430 0.096 Uiso 1 1 calc R U . . .
H50B H 0.333631 0.714711 0.862113 0.096 Uiso 1 1 calc R U . . .
H50C H 0.298370 0.743540 0.914586 0.096 Uiso 1 1 calc R U . . .
C51 C 0.0993(8) 0.7714(8) 0.9282(3) 0.055(2) Uani 1 1 d . . . . .
H51A H 0.127822 0.761461 0.955594 0.083 Uiso 1 1 calc R U . . .
H51B H 0.052212 0.739918 0.930230 0.083 Uiso 1 1 calc R U . . .
H51C H 0.057404 0.847211 0.924250 0.083 Uiso 1 1 calc R U . . .
C52 C 0.1435(9) 0.7395(8) 0.8473(3) 0.062(2) Uani 1 1 d . . . . .
H52A H 0.114689 0.814290 0.841295 0.093 Uiso 1 1 calc R U . . .
H52B H 0.084671 0.722364 0.851811 0.093 Uiso 1 1 calc R U . . .
H52C H 0.199920 0.695338 0.821945 0.093 Uiso 1 1 calc R U . . .
U2 U 0.52565(2) 0.96480(2) 0.55247(2) 0.02667(9) Uani 1 1 d . . . . .
Cs2 Cs 0.58964(5) 0.86705(4) 0.66838(2) 0.03792(14) Uani 1 1 d . . . . .
Si4 Si 0.6440(2) 0.67421(19) 0.57435(8) 0.0425(6) Uani 1 1 d . . . . .
Si5 Si 0.7153(2) 1.01840(19) 0.60538(7) 0.0347(5) Uani 1 1 d . . . . .
Si6 Si 0.30493(19) 1.06154(19) 0.65677(7) 0.0359(5) Uani 1 1 d D . . . .
O6 O 0.4300(14) 0.9701(15) 0.5093(4) 0.062(4) Uani 0.57(2) 1 d . . P B 1
O7 O 0.4015(14) 1.055(2) 0.5121(5) 0.078(8) Uani 0.43(2) 1 d . . P B 2
O61 O 0.5948(5) 0.7985(4) 0.56940(18) 0.0408(12) Uani 1 1 d . . . . .
O62 O 0.5603(6) 0.6325(5) 0.5732(2) 0.0592(15) Uani 1 1 d . . . . .
O63 O 0.7497(6) 0.6018(5) 0.5363(2) 0.0609(16) Uani 1 1 d . . . . .
O64 O 0.6893(6) 0.6511(5) 0.6211(2) 0.0507(13) Uani 1 1 d . . . . .
O81 O 0.6390(5) 0.9845(5) 0.58702(17) 0.0385(11) Uani 1 1 d . . . . .
O82 O 0.8418(5) 0.9570(5) 0.58061(19) 0.0418(12) Uani 1 1 d . . . . .
O83 O 0.6782(5) 1.1426(5) 0.6039(2) 0.0475(13) Uani 1 1 d . . . . .
O84 O 0.7038(5) 0.9954(5) 0.65843(17) 0.0389(11) Uani 1 1 d . . . . .
O101 O 0.4030(5) 1.0231(5) 0.61573(18) 0.0431(12) Uani 1 1 d . . . . .
O102 O 0.2057(6) 1.0500(7) 0.6447(3) 0.0445(15) Uani 0.752(6) 1 d D U P C 1
O103 O 0.2538(7) 1.1827(6) 0.6757(3) 0.0501(16) Uani 0.752(6) 1 d D U P C 1
O104 O 0.3483(8) 0.9795(8) 0.6953(3) 0.0474(17) Uani 0.752(6) 1 d D U P C 1
C61 C 0.4461(9) 0.6697(8) 0.5904(4) 0.061(2) Uani 1 1 d . . . . .
C62 C 0.4132(11) 0.6182(11) 0.5589(5) 0.096(4) Uani 1 1 d . . . . .
H62A H 0.333788 0.654021 0.563341 0.144 Uiso 1 1 calc R U . . .
H62B H 0.441231 0.543417 0.564643 0.144 Uiso 1 1 calc R U . . .
H62C H 0.443403 0.623856 0.528175 0.144 Uiso 1 1 calc R U . . .
C63 C 0.3756(11) 0.7866(9) 0.5891(5) 0.091(4) Uani 1 1 d . . . . .
H63A H 0.391138 0.807774 0.559231 0.137 Uiso 1 1 calc R U . . .
H63B H 0.390463 0.823599 0.610597 0.137 Uiso 1 1 calc R U . . .
H63C H 0.299025 0.804897 0.596679 0.137 Uiso 1 1 calc R U . . .
C64 C 0.4368(12) 0.6267(12) 0.6331(5) 0.107(4) Uani 1 1 d . . . . .
H64A H 0.363637 0.635731 0.642213 0.161 Uiso 1 1 calc R U . . .
H64B H 0.449714 0.664017 0.655200 0.161 Uiso 1 1 calc R U . . .
H64C H 0.490650 0.551225 0.630854 0.161 Uiso 1 1 calc R U . . .
C65 C 0.7614(10) 0.5746(10) 0.4912(4) 0.072(3) Uani 1 1 d . . . . .
C66 C 0.8697(12) 0.5552(15) 0.4670(5) 0.122(5) Uani 1 1 d . . . . .
H66A H 0.926726 0.495558 0.479063 0.182 Uiso 1 1 calc R U . . .
H66B H 0.875874 0.618605 0.470547 0.182 Uiso 1 1 calc R U . . .
H66C H 0.877845 0.538577 0.435361 0.182 Uiso 1 1 calc R U . . .
C67 C 0.7585(17) 0.4726(13) 0.4888(6) 0.147(6) Uani 1 1 d . . . . .
H67A H 0.762466 0.453651 0.457939 0.220 Uiso 1 1 calc R U . . .
H67B H 0.690751 0.481638 0.507177 0.220 Uiso 1 1 calc R U . . .
H67C H 0.820549 0.416249 0.499755 0.220 Uiso 1 1 calc R U . . .
C68 C 0.6757(13) 0.6525(14) 0.4696(5) 0.123(5) Uani 1 1 d . . . . .
H68A H 0.679488 0.718070 0.468069 0.184 Uiso 1 1 calc R U . . .
H68B H 0.604650 0.667054 0.486686 0.184 Uiso 1 1 calc R U . . .
H68C H 0.685475 0.624609 0.439441 0.184 Uiso 1 1 calc R U . . .
C69 C 0.7613(10) 0.5536(8) 0.6386(4) 0.065(2) Uani 1 1 d . . . . .
C70 C 0.7356(12) 0.4684(9) 0.6307(5) 0.097(4) Uani 1 1 d . U . . .
H70A H 0.755768 0.447176 0.598888 0.146 Uiso 1 1 calc R U . . .
H70B H 0.657553 0.494921 0.640966 0.146 Uiso 1 1 calc R U . . .
H70C H 0.776551 0.407258 0.647080 0.146 Uiso 1 1 calc R U . . .
C71 C 0.8756(10) 0.5241(10) 0.6185(4) 0.082(3) Uani 1 1 d . . . . .
H71A H 0.925353 0.462845 0.632556 0.123 Uiso 1 1 calc R U . . .
H71B H 0.887250 0.583841 0.622997 0.123 Uiso 1 1 calc R U . . .
H71C H 0.889502 0.506215 0.586555 0.123 Uiso 1 1 calc R U . . .
C72 C 0.7402(12) 0.5813(10) 0.6874(4) 0.099(4) Uani 1 1 d . . . . .
H72A H 0.662560 0.610380 0.699906 0.148 Uiso 1 1 calc R U . . .
H72B H 0.761721 0.634052 0.691971 0.148 Uiso 1 1 calc R U . . .
H72C H 0.782378 0.517566 0.702241 0.148 Uiso 1 1 calc R U . . .
C81 C 0.9144(9) 0.8503(8) 0.5628(3) 0.0543(19) Uani 1 1 d . . . . .
C82 C 0.8927(9) 0.7725(8) 0.5915(4) 0.069(3) Uani 1 1 d . . . . .
H82A H 0.824372 0.777631 0.587512 0.104 Uiso 1 1 calc R U . . .
H82B H 0.887287 0.789471 0.622786 0.104 Uiso 1 1 calc R U . . .
H82C H 0.952426 0.700303 0.582598 0.104 Uiso 1 1 calc R U . . .
C83 C 0.9045(11) 0.8384(10) 0.5158(4) 0.079(3) Uani 1 1 d . . . . .
H83A H 0.955406 0.765451 0.503678 0.119 Uiso 1 1 calc R U . . .
H83B H 0.921611 0.887013 0.497748 0.119 Uiso 1 1 calc R U . . .
H83C H 0.830116 0.854908 0.515226 0.119 Uiso 1 1 calc R U . . .
C84 C 1.0282(9) 0.8306(9) 0.5636(4) 0.067(3) Uani 1 1 d . . . . .
H84A H 1.036169 0.833246 0.594381 0.100 Uiso 1 1 calc R U . . .
H84B H 1.039469 0.885112 0.547778 0.100 Uiso 1 1 calc R U . . .
H84C H 1.082122 0.760757 0.548958 0.100 Uiso 1 1 calc R U . . .
C85 C 0.6986(9) 1.2028(8) 0.5688(4) 0.058(2) Uani 1 1 d . . . . .
C86 C 0.7065(13) 1.1573(11) 0.5235(4) 0.091(4) Uani 1 1 d . . . . .
H86A H 0.727962 1.194710 0.500204 0.136 Uiso 1 1 calc R U . . .
H86B H 0.635717 1.165892 0.521232 0.136 Uiso 1 1 calc R U . . .
H86C H 0.760926 1.081884 0.519893 0.136 Uiso 1 1 calc R U . . .
C87 C 0.8052(10) 1.1969(10) 0.5707(4) 0.076(3) Uani 1 1 d . . . . .
H87A H 0.863495 1.122976 0.565647 0.113 Uiso 1 1 calc R U . . .
H87B H 0.800936 1.225232 0.599906 0.113 Uiso 1 1 calc R U . . .
H87C H 0.820439 1.238559 0.547626 0.113 Uiso 1 1 calc R U . . .
C88 C 0.6080(10) 1.3145(9) 0.5792(5) 0.089(3) Uani 1 1 d . . . . .
H88A H 0.621276 1.360037 0.557696 0.133 Uiso 1 1 calc R U . . .
H88B H 0.604486 1.338597 0.609226 0.133 Uiso 1 1 calc R U . . .
H88C H 0.539054 1.317997 0.577626 0.133 Uiso 1 1 calc R U . . .
C89 C 0.7453(9) 1.0196(9) 0.6932(3) 0.054(2) Uani 1 1 d . . . . .
C90 C 0.8616(10) 0.9925(11) 0.6777(4) 0.079(3) Uani 1 1 d . . . . .
H90A H 0.884815 1.017101 0.700697 0.118 Uiso 1 1 calc R U . . .
H90B H 0.868514 1.026954 0.650337 0.118 Uiso 1 1 calc R U . . .
H90C H 0.907461 0.915604 0.672074 0.118 Uiso 1 1 calc R U . . .
C91 C 0.7342(11) 0.9557(11) 0.7308(3) 0.077(3) Uani 1 1 d . . . . .
H91A H 0.774650 0.880494 0.720694 0.116 Uiso 1 1 calc R U . . .
H91B H 0.657314 0.977332 0.741314 0.116 Uiso 1 1 calc R U . . .
H91C H 0.763496 0.967296 0.755120 0.116 Uiso 1 1 calc R U . . .
C92 C 0.6779(13) 1.1369(10) 0.7069(4) 0.093(4) Uani 1 1 d . . . . .
H92A H 0.706441 1.153980 0.730128 0.140 Uiso 1 1 calc R U . . .
H92B H 0.602196 1.155278 0.718356 0.140 Uiso 1 1 calc R U . . .
H92C H 0.681613 1.177342 0.681138 0.140 Uiso 1 1 calc R U . . .
C101 C 0.1199(9) 1.1147(10) 0.6220(4) 0.052(2) Uani 0.752(6) 1 d D U P C 1
C102 C 0.0975(11) 1.0388(11) 0.5988(5) 0.062(3) Uani 0.752(6) 1 d D U P C 1
H10A H 0.031741 1.079223 0.586498 0.092 Uiso 0.752(6) 1 calc R U P C 1
H10B H 0.087196 0.991572 0.620181 0.092 Uiso 0.752(6) 1 calc R U P C 1
H10C H 0.159306 0.996824 0.574702 0.092 Uiso 0.752(6) 1 calc R U P C 1
C103 C 0.1524(12) 1.1789(12) 0.5891(5) 0.062(3) Uani 0.752(6) 1 d D U P C 1
H10D H 0.220741 1.131395 0.568902 0.093 Uiso 0.752(6) 1 calc R U P C 1
H10E H 0.162246 1.229693 0.605132 0.093 Uiso 0.752(6) 1 calc R U P C 1
H10F H 0.095370 1.217153 0.571870 0.093 Uiso 0.752(6) 1 calc R U P C 1
C104 C 0.0185(13) 1.1928(13) 0.6546(5) 0.066(4) Uani 0.752(6) 1 d D U P C 1
H10G H -0.040118 1.234124 0.638475 0.099 Uiso 0.752(6) 1 calc R U P C 1
H10H H 0.034572 1.240549 0.669436 0.099 Uiso 0.752(6) 1 calc R U P C 1
H10I H -0.004027 1.154004 0.676790 0.099 Uiso 0.752(6) 1 calc R U P C 1
C105 C 0.3011(10) 1.2449(10) 0.6845(4) 0.065(2) Uani 0.752(6) 1 d D U P C 1
C106 C 0.3339(15) 1.2785(14) 0.6407(5) 0.092(4) Uani 0.752(6) 1 d D U P C 1
H10J H 0.277037 1.298690 0.623315 0.137 Uiso 0.752(6) 1 calc R U P C 1
H10K H 0.402129 1.219735 0.624596 0.137 Uiso 0.752(6) 1 calc R U P C 1
H10L H 0.344145 1.339048 0.645286 0.137 Uiso 0.752(6) 1 calc R U P C 1
C107 C 0.2113(14) 1.3328(13) 0.7160(5) 0.084(4) Uani 0.752(6) 1 d D U P C 1
H10M H 0.229515 1.388714 0.718835 0.126 Uiso 0.752(6) 1 calc R U P C 1
H10N H 0.201602 1.305665 0.745140 0.126 Uiso 0.752(6) 1 calc R U P C 1
H10O H 0.143737 1.361572 0.704695 0.126 Uiso 0.752(6) 1 calc R U P C 1
C108 C 0.3936(16) 1.1831(14) 0.7080(7) 0.109(5) Uani 0.752(6) 1 d D . P C 1
H10P H 0.442814 1.113702 0.692115 0.163 Uiso 0.752(6) 1 calc R U P C 1
H10Q H 0.365015 1.173730 0.738389 0.163 Uiso 0.752(6) 1 calc R U P C 1
H10R H 0.433216 1.221634 0.708960 0.163 Uiso 0.752(6) 1 calc R U P C 1
C109 C 0.2816(9) 0.9560(10) 0.7318(4) 0.057(2) Uani 0.752(6) 1 d D U P C 1
C110 C 0.2424(12) 0.8842(12) 0.7188(5) 0.074(3) Uani 0.752(6) 1 d D U P C 1
H11A H 0.205135 0.867970 0.745445 0.111 Uiso 0.752(6) 1 calc R U P C 1
H11B H 0.304600 0.818504 0.703877 0.111 Uiso 0.752(6) 1 calc R U P C 1
H11C H 0.191934 0.919423 0.698611 0.111 Uiso 0.752(6) 1 calc R U P C 1
C111 C 0.1870(12) 1.0596(12) 0.7544(6) 0.065(4) Uani 0.752(6) 1 d D U P C 1
H11D H 0.139452 1.097327 0.733489 0.097 Uiso 0.752(6) 1 calc R U P C 1
H11E H 0.214773 1.103308 0.764235 0.097 Uiso 0.752(6) 1 calc R U P C 1
H11F H 0.145830 1.044924 0.780218 0.097 Uiso 0.752(6) 1 calc R U P C 1
C112 C 0.3573(12) 0.9060(13) 0.7642(4) 0.066(3) Uani 0.752(6) 1 d D U P C 1
H11G H 0.318136 0.893920 0.791492 0.099 Uiso 0.752(6) 1 calc R U P C 1
H11H H 0.383569 0.953388 0.771344 0.099 Uiso 0.752(6) 1 calc R U P C 1
H11I H 0.419271 0.838341 0.750841 0.099 Uiso 0.752(6) 1 calc R U P C 1
C121 C 1.0709(15) 0.6412(15) 0.6905(6) 0.117(4) Uani 1 1 d . U . . .
C122 C 1.0000(16) 0.6089(16) 0.7120(7) 0.138(5) Uani 1 1 d . . . . .
H122 H 0.988332 0.560399 0.697067 0.166 Uiso 1 1 calc R U . . .
C123 C 0.9447(15) 0.6472(14) 0.7562(6) 0.122(5) Uani 1 1 d . . . . .
H123 H 0.897608 0.624504 0.772651 0.147 Uiso 1 1 calc R U . . .
C124 C 0.9654(16) 0.7210(16) 0.7732(7) 0.131(5) Uani 1 1 d . . . . .
H124 H 0.930279 0.751033 0.802607 0.158 Uiso 1 1 calc R U . . .
C125 C 1.0329(15) 0.7519(14) 0.7499(6) 0.116(5) Uani 1 1 d . . . . .
H125 H 1.041271 0.803695 0.764036 0.139 Uiso 1 1 calc R U . . .
C126 C 1.0884(16) 0.7167(15) 0.7091(6) 0.129(5) Uani 1 1 d . . . . .
H126 H 1.135793 0.740326 0.693732 0.155 Uiso 1 1 calc R U . . .
C127 C 1.147(2) 0.599(2) 0.6458(7) 0.211(10) Uani 1 1 d . . . . .
H12D H 1.220474 0.548185 0.650234 0.316 Uiso 1 1 calc R U . . .
H12E H 1.148714 0.657413 0.629659 0.316 Uiso 1 1 calc R U . . .
H12F H 1.121626 0.563158 0.628569 0.316 Uiso 1 1 calc R U . . .
O8 O 0.1765(12) 1.135(2) 0.6589(8) 0.050(3) Uani 0.248(6) 1 d D U P C 2
O9 O 0.339(2) 1.1201(19) 0.6891(7) 0.0518(17) Uani 0.248(6) 1 d D U P C 2
O35 O 0.326(3) 0.967(2) 0.6904(9) 0.049(2) Uani 0.248(6) 1 d D U P C 2
C17 C 0.298(3) 0.979(2) 0.7394(9) 0.058(3) Uani 0.248(6) 1 d D U P C 2
C19 C 0.348(4) 0.860(2) 0.7460(13) 0.059(4) Uani 0.248(6) 1 d D U P C 2
H19A H 0.334521 0.825519 0.723069 0.089 Uiso 0.248(6) 1 calc R U P C 2
H19B H 0.315755 0.849637 0.775382 0.089 Uiso 0.248(6) 1 calc R U P C 2
H19C H 0.426923 0.828995 0.743701 0.089 Uiso 0.248(6) 1 calc R U P C 2
C18 C 0.334(3) 1.029(3) 0.7704(12) 0.064(5) Uani 0.248(6) 1 d D U P C 2
H18A H 0.413247 0.986358 0.767854 0.096 Uiso 0.248(6) 1 calc R U P C 2
H18B H 0.298233 1.030574 0.801091 0.096 Uiso 0.248(6) 1 calc R U P C 2
H18C H 0.314814 1.100679 0.762406 0.096 Uiso 0.248(6) 1 calc R U P C 2
C16 C 0.175(3) 1.038(4) 0.747(2) 0.061(5) Uani 0.248(6) 1 d D U P C 2
H16A H 0.148299 1.113399 0.743614 0.092 Uiso 0.248(6) 1 calc R U P C 2
H16B H 0.144704 1.027884 0.777018 0.092 Uiso 0.248(6) 1 calc R U P C 2
H16C H 0.150981 1.010216 0.725191 0.092 Uiso 0.248(6) 1 calc R U P C 2
C35 C 0.136(3) 1.045(3) 0.6101(13) 0.052(4) Uani 0.248(6) 1 d D U P C 2
H35A H 0.214720 1.001403 0.607500 0.078 Uiso 0.248(6) 1 calc R U P C 2
H35B H 0.118164 1.053899 0.580456 0.078 Uiso 0.248(6) 1 calc R U P C 2
H35C H 0.099522 1.010555 0.627990 0.078 Uiso 0.248(6) 1 calc R U P C 2
C33 C 0.108(4) 1.224(3) 0.5975(15) 0.059(5) Uani 0.248(6) 1 d D U P C 2
H33A H 0.127094 1.271675 0.610181 0.088 Uiso 0.248(6) 1 calc R U P C 2
H33B H 0.038550 1.264915 0.587892 0.088 Uiso 0.248(6) 1 calc R U P C 2
H33C H 0.164833 1.181199 0.572002 0.088 Uiso 0.248(6) 1 calc R U P C 2
C34 C -0.001(4) 1.179(4) 0.6677(15) 0.058(5) Uani 0.248(6) 1 d D U P C 2
H34A H 0.015853 1.122952 0.688428 0.087 Uiso 0.248(6) 1 calc R U P C 2
H34B H -0.060419 1.186134 0.653929 0.087 Uiso 0.248(6) 1 calc R U P C 2
H34C H -0.024143 1.246163 0.683873 0.087 Uiso 0.248(6) 1 calc R U P C 2
C20 C 0.098(2) 1.152(3) 0.6321(9) 0.055(3) Uani 0.248(6) 1 d D U P C 2
C36 C 0.409(3) 1.222(3) 0.6535(11) 0.063(4) Uani 0.248(6) 1 d D U P C 2
H36A H 0.478430 1.160087 0.655807 0.095 Uiso 0.248(6) 1 calc R U P C 2
H36B H 0.414305 1.286334 0.655486 0.095 Uiso 0.248(6) 1 calc R U P C 2
H36C H 0.390272 1.216333 0.625016 0.095 Uiso 0.248(6) 1 calc R U P C 2
C38 C 0.361(4) 1.244(3) 0.7311(12) 0.082(5) Uani 0.248(6) 1 d D U P C 2
H38A H 0.309153 1.249597 0.758220 0.123 Uiso 0.248(6) 1 calc R U P C 2
H38B H 0.365599 1.308521 0.728910 0.123 Uiso 0.248(6) 1 calc R U P C 2
H38C H 0.432307 1.183103 0.731979 0.123 Uiso 0.248(6) 1 calc R U P C 2
C37 C 0.229(3) 1.338(3) 0.6884(14) 0.076(5) Uani 0.248(6) 1 d D U P C 2
H37A H 0.226383 1.353472 0.657216 0.115 Uiso 0.248(6) 1 calc R U P C 2
H37B H 0.240349 1.389653 0.703060 0.115 Uiso 0.248(6) 1 calc R U P C 2
H37C H 0.159873 1.343211 0.703312 0.115 Uiso 0.248(6) 1 calc R U P C 2
C39 C 0.321(3) 1.2276(19) 0.6909(9) 0.062(3) Uani 0.248(6) 1 d D U P C 2

loop_
_atom_site_aniso_label
_atom_site_aniso_U_11
_atom_site_aniso_U_22
_atom_site_aniso_U_33
_atom_site_aniso_U_23
_atom_site_aniso_U_13
_atom_site_aniso_U_12
U1 0.01558(15) 0.02079(15) 0.02179(14) 0.00049(10) -0.00275(10) -0.00900(12)
Cs1 0.0263(3) 0.0313(3) 0.0417(3) 0.0062(2) -0.0126(2) -0.0146(2)
Si1 0.0189(10) 0.0227(10) 0.0256(10) -0.0007(8) -0.0003(8) -0.0066(8)
Si2 0.0274(11) 0.0263(11) 0.0322(11) 0.0054(8) -0.0024(8) -0.0156(9)
Si3 0.0309(12) 0.0298(11) 0.0282(10) 0.0002(9) -0.0125(9) -0.0132(10)
O1 0.034(3) 0.033(3) 0.024(2) 0.0028(18) -0.0050(18) -0.016(2)
O2 0.0215(19) 0.0254(19) 0.034(2) 0.0012(19) 0.0036(16) -0.0056(16)
O3 0.028(2) 0.028(2) 0.030(2) -0.0010(19) -0.0050(16) -0.0133(17)
O4 0.027(3) 0.0265(19) 0.033(2) -0.0029(18) -0.004(2) -0.012(2)
O5 0.030(3) 0.028(2) 0.0283(18) 0.0013(18) 0.0015(17) -0.009(2)
O21 0.027(3) 0.0287(19) 0.031(3) -0.0003(18) 0.002(2) -0.0167(19)
O22 0.033(3) 0.048(3) 0.039(2) 0.018(2) -0.0068(19) -0.021(3)
O23 0.034(3) 0.025(2) 0.046(2) 0.0025(17) 0.0042(19) -0.015(2)
O24 0.029(2) 0.033(2) 0.033(3) 0.006(2) -0.0053(18) -0.0189(19)
O41 0.027(2) 0.036(3) 0.031(2) 0.000(2) -0.010(2) -0.013(2)
O42 0.043(3) 0.036(2) 0.047(3) 0.002(2) -0.015(2) -0.021(2)
O43 0.038(3) 0.053(3) 0.0287(17) 0.004(2) -0.0109(16) -0.019(3)
O44 0.027(2) 0.034(2) 0.038(2) 0.0023(19) -0.0084(18) -0.0132(16)
C1 0.031(3) 0.032(3) 0.038(3) 0.001(2) -0.010(2) -0.010(2)
C2 0.040(4) 0.050(5) 0.052(5) 0.001(4) -0.017(4) -0.021(4)
C3 0.050(5) 0.037(4) 0.059(5) 0.012(4) -0.018(4) -0.018(4)
C4 0.028(4) 0.063(6) 0.042(3) -0.007(3) -0.008(3) -0.008(4)
C5 0.036(3) 0.044(4) 0.040(3) -0.008(3) -0.005(2) -0.022(3)
C6 0.053(6) 0.045(4) 0.061(5) -0.009(4) -0.003(4) -0.032(4)
C7 0.055(4) 0.053(6) 0.042(3) -0.017(3) 0.003(3) -0.029(4)
C8 0.045(4) 0.065(5) 0.064(6) -0.010(4) -0.022(3) -0.021(4)
C9 0.034(4) 0.031(3) 0.038(3) 0.008(2) 0.000(3) -0.011(3)
C10 0.051(7) 0.038(9) 0.048(5) 0.007(5) 0.014(5) -0.014(6)
C11 0.054(11) 0.043(9) 0.038(3) 0.011(3) -0.002(4) -0.020(8)
C12 0.041(5) 0.052(10) 0.063(11) 0.031(9) -0.013(6) -0.021(6)
C13 0.050(6) 0.031(3) 0.055(8) 0.011(5) 0.014(6) -0.007(4)
C14 0.062(12) 0.041(8) 0.047(6) 0.006(6) -0.003(6) -0.030(9)
C15 0.050(6) 0.059(10) 0.057(8) 0.022(8) -0.013(6) -0.033(7)
C21 0.041(4) 0.051(4) 0.047(3) 0.021(3) -0.019(3) -0.027(3)
C22 0.074(7) 0.092(7) 0.047(3) 0.029(4) -0.016(4) -0.027(6)
C23 0.056(5) 0.128(10) 0.091(8) 0.051(7) -0.036(5) -0.060(6)
C24 0.103(9) 0.052(4) 0.111(8) 0.029(4) -0.063(7) -0.038(5)
C25 0.045(3) 0.031(3) 0.047(3) -0.004(2) 0.012(2) -0.020(3)
C26 0.067(5) 0.037(4) 0.038(4) -0.003(3) 0.003(4) -0.029(4)
C27 0.043(4) 0.047(5) 0.060(5) -0.003(4) 0.013(3) -0.023(4)
C28 0.061(6) 0.039(4) 0.067(5) -0.018(4) 0.021(4) -0.030(4)
C29 0.036(3) 0.049(3) 0.043(3) 0.016(3) -0.014(3) -0.031(3)
C30 0.047(4) 0.062(5) 0.064(5) 0.026(4) -0.029(4) -0.037(4)
C31 0.054(5) 0.052(3) 0.069(5) 0.009(3) -0.025(4) -0.037(3)
C32 0.039(5) 0.090(7) 0.048(3) 0.019(3) -0.008(3) -0.041(5)
C41 0.075(5) 0.062(5) 0.066(5) 0.002(4) -0.024(3) -0.050(4)
C42 0.137(10) 0.068(5) 0.161(11) -0.024(5) -0.063(8) -0.052(5)
C43 0.110(9) 0.115(8) 0.089(6) 0.023(6) -0.058(6) -0.083(7)
C44 0.085(6) 0.155(11) 0.090(6) 0.007(7) -0.015(5) -0.091(7)
C45 0.056(4) 0.054(4) 0.036(3) 0.002(3) 0.004(2) -0.018(3)
C46 0.078(7) 0.083(6) 0.079(7) 0.008(6) 0.013(6) -0.046(6)
C47 0.082(6) 0.057(4) 0.062(7) 0.001(5) 0.018(5) -0.007(4)
C48 0.091(8) 0.129(10) 0.033(3) 0.002(5) -0.002(4) -0.040(7)
C49 0.038(4) 0.034(3) 0.050(4) 0.007(3) -0.004(3) -0.012(2)
C50 0.051(5) 0.043(5) 0.097(7) 0.008(5) -0.007(4) -0.024(5)
C51 0.051(5) 0.037(4) 0.059(4) 0.001(4) 0.004(3) -0.012(4)
C52 0.053(6) 0.054(6) 0.057(4) 0.016(4) -0.014(4) -0.009(5)
U2 0.03334(18) 0.02437(16) 0.02000(15) 0.00243(11) -0.00539(12) -0.01251(14)
Cs2 0.0429(3) 0.0407(3) 0.0316(3) 0.0089(2) -0.0115(2) -0.0207(3)
Si4 0.0519(16) 0.0246(11) 0.0453(13) 0.0036(10) -0.0097(11) -0.0146(11)
Si5 0.0423(13) 0.0355(12) 0.0324(11) 0.0060(9) -0.0129(9) -0.0221(11)
Si6 0.0309(12) 0.0396(13) 0.0284(11) 0.0004(9) -0.0043(9) -0.0112(10)
O6 0.098(10) 0.082(11) 0.040(4) 0.034(6) -0.043(6) -0.061(9)
O7 0.045(9) 0.101(16) 0.039(5) 0.024(10) -0.018(6) 0.003(10)
O61 0.052(3) 0.0270(18) 0.041(3) 0.0027(17) -0.014(2) -0.0159(18)
O62 0.060(3) 0.036(3) 0.081(4) 0.000(3) -0.012(3) -0.023(3)
O63 0.063(3) 0.041(3) 0.059(3) -0.006(3) -0.002(2) -0.013(3)
O64 0.063(3) 0.032(2) 0.052(2) 0.013(2) -0.017(2) -0.019(2)
O81 0.050(3) 0.043(3) 0.033(2) 0.008(2) -0.0141(19) -0.029(3)
O82 0.046(2) 0.040(2) 0.042(3) 0.000(2) -0.005(2) -0.025(2)
O83 0.052(3) 0.0361(19) 0.060(3) 0.010(2) -0.021(3) -0.023(2)
O84 0.047(3) 0.043(3) 0.0309(17) 0.0017(19) -0.0117(18) -0.023(3)
O101 0.038(2) 0.042(3) 0.0332(19) 0.0052(19) -0.0019(17) -0.009(2)
O102 0.033(3) 0.048(4) 0.046(4) 0.000(3) -0.011(2) -0.014(3)
O103 0.047(4) 0.046(2) 0.046(4) -0.008(2) -0.005(3) -0.015(2)
O104 0.036(3) 0.060(3) 0.036(3) 0.011(2) -0.0074(18) -0.017(2)
C61 0.059(3) 0.043(4) 0.074(5) 0.009(4) -0.009(4) -0.021(3)
C62 0.070(7) 0.086(8) 0.129(8) -0.011(7) -0.032(7) -0.031(7)
C63 0.073(6) 0.046(4) 0.124(10) 0.014(5) 0.002(7) -0.014(4)
C64 0.075(8) 0.111(10) 0.092(6) 0.045(7) -0.007(5) -0.018(8)
C65 0.068(6) 0.072(6) 0.062(3) -0.019(4) 0.003(3) -0.028(5)
C66 0.082(6) 0.185(15) 0.073(6) 0.007(8) 0.008(5) -0.055(8)
C67 0.177(14) 0.105(7) 0.163(14) -0.062(8) 0.002(11) -0.081(9)
C68 0.094(7) 0.154(10) 0.065(6) -0.009(7) -0.016(6) -0.019(8)
C69 0.068(4) 0.043(4) 0.083(5) 0.032(4) -0.028(4) -0.023(3)
C70 0.100(8) 0.052(5) 0.160(9) 0.054(6) -0.068(8) -0.041(6)
C71 0.066(4) 0.067(7) 0.107(7) 0.039(6) -0.030(5) -0.025(4)
C72 0.116(10) 0.072(8) 0.078(4) 0.043(5) -0.037(4) -0.020(7)
C81 0.057(4) 0.044(3) 0.057(4) -0.008(3) 0.001(3) -0.025(3)
C82 0.060(6) 0.036(4) 0.093(6) -0.001(5) 0.009(5) -0.016(5)
C83 0.081(8) 0.073(7) 0.062(4) -0.024(4) -0.003(4) -0.023(7)
C84 0.051(3) 0.057(6) 0.079(7) -0.012(5) 0.004(4) -0.021(3)
C85 0.060(5) 0.045(4) 0.079(4) 0.027(3) -0.030(4) -0.029(4)
C86 0.150(12) 0.089(7) 0.070(4) 0.041(4) -0.042(5) -0.083(8)
C87 0.063(5) 0.066(7) 0.112(8) 0.039(6) -0.034(6) -0.039(5)
C88 0.069(6) 0.048(4) 0.137(9) 0.036(4) -0.025(6) -0.020(4)
C89 0.072(5) 0.065(5) 0.038(3) 0.001(3) -0.022(3) -0.041(4)
C90 0.080(5) 0.125(9) 0.061(6) 0.015(6) -0.035(4) -0.067(5)
C91 0.115(9) 0.118(8) 0.045(4) 0.025(5) -0.044(5) -0.083(8)
C92 0.132(9) 0.072(5) 0.080(8) -0.020(4) -0.037(7) -0.047(5)
C101 0.033(3) 0.059(5) 0.049(4) 0.000(3) -0.013(3) -0.010(3)
C102 0.040(7) 0.067(6) 0.068(7) -0.002(5) -0.025(5) -0.014(5)
C103 0.045(7) 0.071(7) 0.057(6) 0.013(5) -0.019(5) -0.017(5)
C104 0.040(5) 0.070(7) 0.062(7) -0.004(5) -0.006(4) -0.007(4)
C105 0.061(4) 0.062(4) 0.069(4) -0.016(3) -0.006(3) -0.029(3)
C106 0.098(7) 0.082(7) 0.092(6) -0.006(5) 0.009(5) -0.052(6)
C107 0.090(7) 0.070(6) 0.079(7) -0.030(5) -0.002(6) -0.032(5)
C108 0.103(8) 0.087(10) 0.140(11) -0.011(9) -0.064(8) -0.036(6)
C109 0.050(4) 0.067(4) 0.042(3) 0.010(3) 0.000(2) -0.024(3)
C110 0.086(8) 0.090(7) 0.054(7) 0.008(5) -0.002(5) -0.053(6)
C111 0.059(5) 0.073(5) 0.042(7) 0.007(4) 0.005(4) -0.022(4)
C112 0.066(4) 0.071(4) 0.052(3) 0.020(3) -0.011(3) -0.028(3)
C121 0.098(8) 0.116(8) 0.089(6) 0.014(5) -0.028(5) -0.014(6)
C122 0.114(10) 0.123(11) 0.140(9) 0.021(8) -0.031(7) -0.028(9)
C123 0.095(10) 0.107(11) 0.135(9) 0.040(8) -0.027(7) -0.028(9)
C124 0.117(12) 0.115(12) 0.133(11) 0.034(8) -0.041(8) -0.031(9)
C125 0.113(11) 0.104(10) 0.114(8) 0.020(7) -0.050(7) -0.033(8)
C126 0.114(11) 0.124(10) 0.118(8) 0.023(7) -0.044(7) -0.027(8)
C127 0.193(19) 0.24(2) 0.116(9) -0.028(11) 0.021(10) -0.054(16)
O8 0.034(2) 0.052(5) 0.049(5) 0.000(4) -0.007(3) -0.010(3)
O9 0.048(3) 0.058(3) 0.046(3) -0.009(3) -0.006(3) -0.024(3)
O35 0.042(4) 0.057(3) 0.041(4) 0.014(3) -0.006(3) -0.020(3)
C17 0.048(4) 0.071(5) 0.041(4) 0.011(3) -0.006(3) -0.021(4)
C19 0.058(8) 0.073(5) 0.036(7) 0.016(5) -0.009(7) -0.025(5)
C18 0.059(10) 0.078(9) 0.046(8) 0.010(9) -0.010(8) -0.028(8)
C16 0.048(4) 0.077(9) 0.042(8) 0.009(9) -0.002(4) -0.022(5)
C35 0.020(9) 0.061(6) 0.061(8) -0.001(6) -0.016(6) -0.005(6)
C33 0.039(9) 0.063(8) 0.052(8) 0.003(7) -0.008(6) -0.009(7)
C34 0.036(4) 0.067(9) 0.056(8) 0.000(7) -0.008(5) -0.014(7)
C20 0.035(4) 0.061(5) 0.052(5) 0.001(4) -0.010(3) -0.011(4)
C36 0.068(7) 0.057(8) 0.069(7) -0.014(7) -0.006(7) -0.036(6)
C38 0.087(10) 0.075(10) 0.071(7) -0.034(8) -0.013(7) -0.028(9)
C37 0.074(7) 0.060(5) 0.079(9) -0.012(7) -0.003(7) -0.024(6)
C39 0.064(5) 0.059(4) 0.060(5) -0.014(4) -0.007(4) -0.029(3)

loop_
_atom_type_symbol
_atom_type_description
_atom_type_scat_dispersion_real
_atom_type_scat_dispersion_imag
_atom_type_scat_source
C C 0.0033 0.0016 'International Tables Vol C Tables 4.2.6.8 and 6.1.1.4'
H H 0.0000 0.0000 'International Tables Vol C Tables 4.2.6.8 and 6.1.1.4'
Cs Cs -0.3680 2.1192 'International Tables Vol C Tables 4.2.6.8 and 6.1.1.4'
O O 0.0106 0.0060 'International Tables Vol C Tables 4.2.6.8 and 6.1.1.4'
Si Si 0.0817 0.0704 'International Tables Vol C Tables 4.2.6.8 and 6.1.1.4'
U U -9.6767 9.6646 'International Tables Vol C Tables 4.2.6.8 and 6.1.1.4'

loop_
_exptl_crystal_face_index_h
_exptl_crystal_face_index_k
_exptl_crystal_face_index_l
_exptl_crystal_face_perp_dist
-2 1 -2 0.0646
-2 1 1 0.0633
0 0 1 0.0315
0 0 -1 0.0594
-2 1 2 0.0639
-2 1 -1 0.0645
-2 0 -1 0.0777
-1 0 2 0.0638
1 0 0 0.1297
0 -1 2 0.0433
0 1 -2 0.0656
-11 -20 -10 0.0608
-9 -2 -41 0.0669
-13 -14 -32 0.0674
13 17 25 0.1328
1 4 -42 0.0564
0 -18 9 0.0528
1 18 -1 0.0732
6 16 26 0.0880
3 -15 -8 0.0691
3 10 37 0.0545
-1 4 -42 0.0430
-1 17 0 0.0648

loop_
_geom_angle_atom_site_label_1
_geom_angle_atom_site_label_2
_geom_angle_atom_site_label_3
_geom_angle
_geom_angle_site_symmetry_1
_geom_angle_site_symmetry_3
_geom_angle_publ_flag
U1 U1 Cs1 75.080(12) 2_667 . ?
U1 U1 Cs1 56.542(10) 2_667 2_667 ?
Cs1 U1 Cs1 131.622(9) . 2_667 ?
O1 U1 U1 36.63(14) 2_667 2_667 ?
O1 U1 U1 35.07(14) . 2_667 ?
O1 U1 Cs1 45.86(14) . . ?
O1 U1 Cs1 88.17(14) . 2_667 ?
O1 U1 Cs1 28.62(14) 2_667 2_667 ?
O1 U1 Cs1 107.32(14) 2_667 . ?
O1 U1 O1 71.7(2) 2_667 . ?
O1 U1 O2 156.11(19) 2_667 . ?
O1 U1 O2 88.46(19) . . ?
O1 U1 O21 100.03(19) 2_667 . ?
O1 U1 O41 92.3(2) 2_667 . ?
O1 U1 O41 150.2(2) . . ?
O2 U1 U1 122.44(13) . 2_667 ?
O2 U1 Cs1 142.48(14) . 2_667 ?
O2 U1 Cs1 64.02(14) . . ?
O21 U1 U1 100.55(13) . 2_667 ?
O21 U1 Cs1 122.09(13) . 2_667 ?
O21 U1 Cs1 63.18(14) . . ?
O21 U1 O1 97.11(19) . . ?
O21 U1 O2 95.40(19) . . ?
O21 U1 O41 110.6(2) . . ?
O41 U1 U1 124.72(14) . 2_667 ?
O41 U1 Cs1 160.05(14) . . ?
O41 U1 Cs1 68.22(14) . 2_667 ?
O41 U1 O2 99.3(2) . . ?
U1 Cs1 U1 48.379(9) . 2_667 ?
U1 Cs1 Si1 57.01(3) . . ?
U1 Cs1 Si2 57.20(3) . . ?
U1 Cs1 Si3 99.11(3) . 2_667 ?
Si1 Cs1 U1 96.37(3) . 2_667 ?
Si1 Cs1 Si3 136.46(4) . 2_667 ?
Si2 Cs1 U1 80.61(3) . 2_667 ?
Si2 Cs1 Si1 88.79(4) . . ?
Si2 Cs1 Si3 108.91(4) . 2_667 ?
Si3 Cs1 U1 50.75(3) 2_667 2_667 ?
O1 Cs1 U1 20.84(10) . 2_667 ?
O1 Cs1 U1 33.62(10) . . ?
O1 Cs1 Si1 75.57(10) . . ?
O1 Cs1 Si2 81.64(11) . . ?
O1 Cs1 Si3 68.53(10) . 2_667 ?
O1 Cs1 O2 56.22(13) . . ?
O1 Cs1 O3 92.19(14) . . ?
O1 Cs1 O21 61.17(13) . . ?
O1 Cs1 O24 104.65(14) . . ?
O1 Cs1 O44 79.83(13) . 2_667 ?
O2 Cs1 U1 76.29(8) . 2_667 ?
O2 Cs1 U1 34.09(8) . . ?
O2 Cs1 Si1 22.92(8) . . ?
O2 Cs1 Si2 74.84(9) . . ?
O2 Cs1 Si3 123.67(9) . 2_667 ?
O3 Cs1 U1 78.84(10) . . ?
O3 Cs1 U1 112.59(10) . 2_667 ?
O3 Cs1 Si1 22.23(10) . . ?
O3 Cs1 Si2 105.95(10) . . ?
O3 Cs1 Si3 136.57(10) . 2_667 ?
O3 Cs1 O2 44.86(12) . . ?
O3 Cs1 O21 94.14(12) . . ?
O3 Cs1 O44 120.07(13) . 2_667 ?
O21 Cs1 U1 33.75(8) . . ?
O21 Cs1 U1 65.91(8) . 2_667 ?
O21 Cs1 Si1 73.29(9) . . ?
O21 Cs1 Si2 23.50(9) . . ?
O21 Cs1 Si3 107.95(9) . 2_667 ?
O21 Cs1 O2 54.87(12) . . ?
O24 Cs1 U1 101.41(10) . 2_667 ?
O24 Cs1 U1 79.13(10) . . ?
O24 Cs1 Si1 96.32(10) . . ?
O24 Cs1 Si2 23.10(10) . . ?
O24 Cs1 Si3 115.66(10) . 2_667 ?
O24 Cs1 O2 89.50(13) . . ?
O24 Cs1 O3 106.60(13) . . ?
O24 Cs1 O21 45.61(13) . . ?
O24 Cs1 O44 133.03(13) . 2_667 ?
O44 Cs1 U1 113.25(9) 2_667 . ?
O44 Cs1 U1 66.59(9) 2_667 2_667 ?
O44 Cs1 Si1 129.12(10) 2_667 . ?
O44 Cs1 Si2 130.62(10) 2_667 . ?
O44 Cs1 Si3 22.13(10) 2_667 2_667 ?
O44 Cs1 O2 126.92(13) 2_667 . ?
O44 Cs1 O21 129.22(12) 2_667 . ?
O2 Si1 Cs1 60.3(2) . . ?
O2 Si1 O3 106.2(3) . . ?
O2 Si1 O4 115.4(3) . . ?
O2 Si1 O5 113.6(3) . . ?
O3 Si1 Cs1 46.88(18) . . ?
O4 Si1 Cs1 132.1(2) . . ?
O4 Si1 O3 105.1(3) . . ?
O5 Si1 Cs1 120.3(2) . . ?
O5 Si1 O3 111.0(3) . . ?
O5 Si1 O4 105.2(3) . . ?
O21 Si2 Cs1 61.1(2) . . ?
O21 Si2 O22 114.8(3) . . ?
O21 Si2 O23 113.0(3) . . ?
O21 Si2 O24 105.9(3) . . ?
O22 Si2 Cs1 137.7(2) . . ?
O22 Si2 O23 106.8(3) . . ?
O22 Si2 O24 104.7(3) . . ?
O23 Si2 Cs1 113.2(2) . . ?
O23 Si2 O24 111.4(3) . . ?
O24 Si2 Cs1 47.85(18) . . ?
O41 Si3 Cs1 81.5(2) . 2_667 ?
O41 Si3 O42 106.5(3) . . ?
O41 Si3 O43 114.6(3) . . ?
O41 Si3 O44 113.4(3) . . ?
O42 Si3 Cs1 79.2(2) . 2_667 ?
O42 Si3 O44 104.9(3) . . ?
O43 Si3 Cs1 154.7(2) . 2_667 ?
O43 Si3 O42 112.0(3) . . ?
O43 Si3 O44 105.1(3) . . ?
O44 Si3 Cs1 49.56(19) . 2_667 ?
U1 O1 U1 108.3(2) 2_667 . ?
U1 O1 Cs1 130.5(2) 2_667 . ?
U1 O1 Cs1 100.52(18) . . ?
U1 O2 Cs1 81.89(15) . . ?
Si1 O2 U1 178.2(4) . . ?
Si1 O2 Cs1 96.8(2) . . ?
Si1 O3 Cs1 110.9(2) . . ?
C1 O3 Cs1 119.6(4) . . ?
C1 O3 Si1 129.2(5) . . ?
C5 O4 Si1 133.5(5) . . ?
C9 O5 Si1 133.8(5) . . ?
U1 O21 Cs1 83.08(15) . . ?
Si2 O21 U1 175.4(3) . . ?
Si2 O21 Cs1 95.4(2) . . ?
C21 O22 Si2 133.4(5) . . ?
C25 O23 Si2 132.4(5) . . ?
Si2 O24 Cs1 109.1(2) . . ?
C29 O24 Cs1 121.8(4) . . ?
C29 O24 Si2 128.7(5) . . ?
Si3 O41 U1 159.5(3) . . ?
C41 O42 Si3 133.0(6) . . ?
C45 O43 Si3 133.9(6) . . ?
Si3 O44 Cs1 108.3(2) . 2_667 ?
C49 O44 Cs1 111.7(4) . 2_667 ?
C49 O44 Si3 128.0(5) . . ?
O3 C1 C2 106.6(7) . . ?
O3 C1 C3 108.4(7) . . ?
O3 C1 C4 112.3(7) . . ?
C2 C1 C3 110.3(7) . . ?
C4 C1 C2 109.6(8) . . ?
C4 C1 C3 109.6(8) . . ?
C1 C2 H2A 109.5 . . ?
C1 C2 H2B 109.5 . . ?
C1 C2 H2C 109.5 . . ?
H2A C2 H2B 109.5 . . ?
H2A C2 H2C 109.5 . . ?
H2B C2 H2C 109.5 . . ?
C1 C3 H3A 109.5 . . ?
C1 C3 H3B 109.5 . . ?
C1 C3 H3C 109.5 . . ?
H3A C3 H3B 109.5 . . ?
H3A C3 H3C 109.5 . . ?
H3B C3 H3C 109.5 . . ?
C1 C4 H4A 109.5 . . ?
C1 C4 H4B 109.5 . . ?
C1 C4 H4C 109.5 . . ?
H4A C4 H4B 109.5 . . ?
H4A C4 H4C 109.5 . . ?
H4B C4 H4C 109.5 . . ?
O4 C5 C6 106.0(7) . . ?
O4 C5 C7 109.4(7) . . ?
O4 C5 C8 109.5(7) . . ?
C6 C5 C7 109.7(8) . . ?
C8 C5 C6 111.2(8) . . ?
C8 C5 C7 110.9(8) . . ?
C5 C6 H6A 109.5 . . ?
C5 C6 H6B 109.5 . . ?
C5 C6 H6C 109.5 . . ?
H6A C6 H6B 109.5 . . ?
H6A C6 H6C 109.5 . . ?
H6B C6 H6C 109.5 . . ?
C5 C7 H7A 109.5 . . ?
C5 C7 H7B 109.5 . . ?
C5 C7 H7C 109.5 . . ?
H7A C7 H7B 109.5 . . ?
H7A C7 H7C 109.5 . . ?
H7B C7 H7C 109.5 . . ?
C5 C8 H8A 109.5 . . ?
C5 C8 H8B 109.5 . . ?
C5 C8 H8C 109.5 . . ?
H8A C8 H8B 109.5 . . ?
H8A C8 H8C 109.5 . . ?
H8B C8 H8C 109.5 . . ?
O5 C9 C11 105.0(9) . . ?
O5 C9 C12 105.2(10) . . ?
O5 C9 C13 115.4(9) . . ?
O5 C9 C14 110.5(9) . . ?
O5 C9 C15 105.6(9) . . ?
C10 C9 O5 109.4(10) . . ?
C10 C9 C12 111.5(14) . . ?
C10 C9 C14 113.2(15) . . ?
C11 C9 C15 105.9(12) . . ?
C13 C9 C11 112.0(12) . . ?
C13 C9 C15 112.2(14) . . ?
C14 C9 C12 106.7(14) . . ?
C9 C10 H10S 109.5 . . ?
C9 C10 H10T 109.5 . . ?
C9 C10 H10U 109.5 . . ?
H10S C10 H10T 109.5 . . ?
H10S C10 H10U 109.5 . . ?
H10T C10 H10U 109.5 . . ?
C9 C11 H11J 109.5 . . ?
C9 C11 H11K 109.5 . . ?
C9 C11 H11L 109.5 . . ?
H11J C11 H11K 109.5 . . ?
H11J C11 H11L 109.5 . . ?
H11K C11 H11L 109.5 . . ?
C9 C12 H12A 109.5 . . ?
C9 C12 H12B 109.5 . . ?
C9 C12 H12C 109.5 . . ?
H12A C12 H12B 109.5 . . ?
H12A C12 H12C 109.5 . . ?
H12B C12 H12C 109.5 . . ?
C9 C13 H13A 109.5 . . ?
C9 C13 H13B 109.5 . . ?
C9 C13 H13C 109.5 . . ?
H13A C13 H13B 109.5 . . ?
H13A C13 H13C 109.5 . . ?
H13B C13 H13C 109.5 . . ?
C9 C14 H14A 109.5 . . ?
C9 C14 H14B 109.5 . . ?
C9 C14 H14C 109.5 . . ?
H14A C14 H14B 109.5 . . ?
H14A C14 H14C 109.5 . . ?
H14B C14 H14C 109.5 . . ?
C9 C15 H15A 109.5 . . ?
C9 C15 H15B 109.5 . . ?
C9 C15 H15C 109.5 . . ?
H15A C15 H15B 109.5 . . ?
H15A C15 H15C 109.5 . . ?
H15B C15 H15C 109.5 . . ?
O22 C21 C22 105.0(8) . . ?
O22 C21 C23 110.1(8) . . ?
O22 C21 C24 106.9(8) . . ?
C23 C21 C22 111.5(10) . . ?
C23 C21 C24 113.9(11) . . ?
C24 C21 C22 108.9(10) . . ?
C21 C22 H22A 109.5 . . ?
C21 C22 H22B 109.5 . . ?
C21 C22 H22C 109.5 . . ?
H22A C22 H22B 109.5 . . ?
H22A C22 H22C 109.5 . . ?
H22B C22 H22C 109.5 . . ?
C21 C23 H23A 109.5 . . ?
C21 C23 H23B 109.5 . . ?
C21 C23 H23C 109.5 . . ?
H23A C23 H23B 109.5 . . ?
H23A C23 H23C 109.5 . . ?
H23B C23 H23C 109.5 . . ?
C21 C24 H24A 109.5 . . ?
C21 C24 H24B 109.5 . . ?
C21 C24 H24C 109.5 . . ?
H24A C24 H24B 109.5 . . ?
H24A C24 H24C 109.5 . . ?
H24B C24 H24C 109.5 . . ?
O23 C25 C26 111.3(7) . . ?
O23 C25 C27 108.2(8) . . ?
O23 C25 C28 105.6(7) . . ?
C26 C25 C28 108.7(8) . . ?
C27 C25 C26 111.7(8) . . ?
C27 C25 C28 111.3(8) . . ?
C25 C26 H26A 109.5 . . ?
C25 C26 H26B 109.5 . . ?
C25 C26 H26C 109.5 . . ?
H26A C26 H26B 109.5 . . ?
H26A C26 H26C 109.5 . . ?
H26B C26 H26C 109.5 . . ?
C25 C27 H27A 109.5 . . ?
C25 C27 H27B 109.5 . . ?
C25 C27 H27C 109.5 . . ?
H27A C27 H27B 109.5 . . ?
H27A C27 H27C 109.5 . . ?
H27B C27 H27C 109.5 . . ?
C25 C28 H28A 109.5 . . ?
C25 C28 H28B 109.5 . . ?
C25 C28 H28C 109.5 . . ?
H28A C28 H28B 109.5 . . ?
H28A C28 H28C 109.5 . . ?
H28B C28 H28C 109.5 . . ?
O24 C29 C30 105.0(7) . . ?
O24 C29 C31 111.3(7) . . ?
O24 C29 C32 109.0(7) . . ?
C31 C29 C30 111.0(8) . . ?
C31 C29 C32 112.1(8) . . ?
C32 C29 C30 108.2(8) . . ?
C29 C30 H30A 109.5 . . ?
C29 C30 H30B 109.5 . . ?
C29 C30 H30C 109.5 . . ?
H30A C30 H30B 109.5 . . ?
H30A C30 H30C 109.5 . . ?
H30B C30 H30C 109.5 . . ?
C29 C31 H31A 109.5 . . ?
C29 C31 H31B 109.5 . . ?
C29 C31 H31C 109.5 . . ?
H31A C31 H31B 109.5 . . ?
H31A C31 H31C 109.5 . . ?
H31B C31 H31C 109.5 . . ?
C29 C32 H32A 109.5 . . ?
C29 C32 H32B 109.5 . . ?
C29 C32 H32C 109.5 . . ?
H32A C32 H32B 109.5 . . ?
H32A C32 H32C 109.5 . . ?
H32B C32 H32C 109.5 . . ?
O42 C41 C42 107.7(10) . . ?
O42 C41 C43 114.7(9) . . ?
O42 C41 C44 104.8(8) . . ?
C42 C41 C43 112.0(11) . . ?
C42 C41 C44 112.9(12) . . ?
C43 C41 C44 104.5(11) . . ?
C41 C42 H42A 109.5 . . ?
C41 C42 H42B 109.5 . . ?
C41 C42 H42C 109.5 . . ?
H42A C42 H42B 109.5 . . ?
H42A C42 H42C 109.5 . . ?
H42B C42 H42C 109.5 . . ?
C41 C43 H43A 109.5 . . ?
C41 C43 H43B 109.5 . . ?
C41 C43 H43C 109.5 . . ?
H43A C43 H43B 109.5 . . ?
H43A C43 H43C 109.5 . . ?
H43B C43 H43C 109.5 . . ?
C41 C44 H44A 109.5 . . ?
C41 C44 H44B 109.5 . . ?
C41 C44 H44C 109.5 . . ?
H44A C44 H44B 109.5 . . ?
H44A C44 H44C 109.5 . . ?
H44B C44 H44C 109.5 . . ?
O43 C45 C46 107.0(8) . . ?
O43 C45 C47 111.1(8) . . ?
O43 C45 C48 105.9(9) . . ?
C47 C45 C46 111.0(11) . . ?
C47 C45 C48 113.0(10) . . ?
C48 C45 C46 108.5(10) . . ?
C45 C46 H46A 109.5 . . ?
C45 C46 H46B 109.5 . . ?
C45 C46 H46C 109.5 . . ?
H46A C46 H46B 109.5 . . ?
H46A C46 H46C 109.5 . . ?
H46B C46 H46C 109.5 . . ?
C45 C47 H47A 109.5 . . ?
C45 C47 H47B 109.5 . . ?
C45 C47 H47C 109.5 . . ?
H47A C47 H47B 109.5 . . ?
H47A C47 H47C 109.5 . . ?
H47B C47 H47C 109.5 . . ?
C45 C48 H48A 109.5 . . ?
C45 C48 H48B 109.5 . . ?
C45 C48 H48C 109.5 . . ?
H48A C48 H48B 109.5 . . ?
H48A C48 H48C 109.5 . . ?
H48B C48 H48C 109.5 . . ?
O44 C49 C50 111.5(8) . . ?
O44 C49 C51 104.9(7) . . ?
O44 C49 C52 108.3(8) . . ?
C50 C49 C51 112.4(9) . . ?
C50 C49 C52 112.2(9) . . ?
C51 C49 C52 107.2(8) . . ?
C49 C50 H50A 109.5 . . ?
C49 C50 H50B 109.5 . . ?
C49 C50 H50C 109.5 . . ?
H50A C50 H50B 109.5 . . ?
H50A C50 H50C 109.5 . . ?
H50B C50 H50C 109.5 . . ?
Cs1 C51 H51A 42.9 2_667 . ?
Cs1 C51 H51B 76.3 2_667 . ?
Cs1 C51 H51C 148.4 2_667 . ?
C49 C51 Cs1 96.8(5) . 2_667 ?
C49 C51 H51A 109.5 . . ?
C49 C51 H51B 109.5 . . ?
C49 C51 H51C 109.5 . . ?
H51A C51 H51B 109.5 . . ?
H51A C51 H51C 109.5 . . ?
H51B C51 H51C 109.5 . . ?
C49 C52 H52A 109.5 . . ?
C49 C52 H52B 109.5 . . ?
C49 C52 H52C 109.5 . . ?
H52A C52 H52B 109.5 . . ?
H52A C52 H52C 109.5 . . ?
H52B C52 H52C 109.5 . . ?
U2 U2 Cs2 176.393(16) 2_676 . ?
O6 U2 U2 37.8(3) . 2_676 ?
O6 U2 U2 34.6(3) 2_676 2_676 ?
O6 U2 Cs2 140.5(4) . . ?
O6 U2 Cs2 146.8(3) 2_676 . ?
O6 U2 O6 72.4(6) . 2_676 ?
O6 U2 O61 100.9(5) . . ?
O6 U2 O81 165.5(4) . . ?
O6 U2 O81 93.5(3) 2_676 . ?
O6 U2 O101 100.2(5) . . ?
O6 U2 O101 138.4(5) 2_676 . ?
O7 U2 Cs2 141.2(5) 2_676 . ?
O7 U2 Cs2 147.9(5) . . ?
O7 U2 O7 70.6(8) 2_676 . ?
O7 U2 O61 100.2(8) 2_676 . ?
O7 U2 O81 139.5(9) . . ?
O7 U2 O81 102.7(7) 2_676 . ?
O7 U2 O101 162.8(5) 2_676 . ?
O7 U2 O101 92.5(5) . . ?
O61 U2 U2 120.97(14) . 2_676 ?
O61 U2 Cs2 55.42(14) . . ?
O61 U2 O6 128.7(5) . 2_676 ?
O61 U2 O7 130.0(9) . . ?
O61 U2 O81 90.3(2) . . ?
O61 U2 O101 92.7(2) . . ?
O81 U2 U2 128.01(14) . 2_676 ?
O81 U2 Cs2 53.87(14) . . ?
O101 U2 U2 125.89(15) . 2_676 ?
O101 U2 Cs2 55.90(15) . . ?
O101 U2 O81 88.3(2) . . ?
Si4 Cs2 C17 111.9(5) . . ?
Si5 Cs2 Si4 98.46(5) . . ?
Si5 Cs2 C17 128.0(5) . . ?
Si6 Cs2 Si4 95.81(6) . . ?
Si6 Cs2 Si5 95.08(5) . . ?
Si6 Cs2 C17 42.6(4) . . ?
O61 Cs2 Si4 24.68(10) . . ?
O61 Cs2 Si5 81.39(11) . . ?
O61 Cs2 Si6 79.71(11) . . ?
O61 Cs2 O101 59.81(14) . . ?
O61 Cs2 O9 101.3(3) . . ?
O61 Cs2 O35 89.2(5) . . ?
O61 Cs2 C17 109.9(4) . . ?
O64 Cs2 Si4 24.85(12) . . ?
O64 Cs2 Si5 108.76(13) . . ?
O64 Cs2 Si6 116.27(14) . . ?
O64 Cs2 O61 48.99(15) . . ?
O64 Cs2 O81 97.80(16) . . ?
O64 Cs2 O101 105.07(16) . . ?
O64 Cs2 O9 141.4(3) . . ?
O64 Cs2 O35 107.9(6) . . ?
O64 Cs2 C17 116.6(5) . . ?
O81 Cs2 Si4 80.39(11) . . ?
O81 Cs2 Si5 24.73(11) . . ?
O81 Cs2 Si6 80.27(12) . . ?
O81 Cs2 O61 59.38(14) . . ?
O81 Cs2 O101 58.39(15) . . ?
O81 Cs2 O9 80.4(4) . . ?
O81 Cs2 O35 105.7(3) . . ?
O81 Cs2 C17 121.3(4) . . ?
O84 Cs2 Si4 119.95(11) . . ?
O84 Cs2 Si5 25.14(10) . . ?
O84 Cs2 Si6 104.11(12) . . ?
O84 Cs2 O61 106.02(15) . . ?
O84 Cs2 O64 122.33(17) . . ?
O84 Cs2 O81 49.48(14) . . ?
O84 Cs2 O101 94.67(16) . . ?
O84 Cs2 O9 85.8(3) . . ?
O84 Cs2 O35 124.7(5) . . ?
O84 Cs2 C17 121.0(5) . . ?
O101 Cs2 Si4 80.87(11) . . ?
O101 Cs2 Si5 77.91(12) . . ?
O101 Cs2 Si6 24.76(10) . . ?
O101 Cs2 O9 41.5(3) . . ?
O101 Cs2 O35 48.0(3) . . ?
O101 Cs2 C17 67.1(4) . . ?
O104 Cs2 Si4 102.8(2) . . ?
O104 Cs2 Si5 116.97(16) . . ?
O104 Cs2 Si6 24.90(14) . . ?
O104 Cs2 O61 95.0(2) . . ?
O104 Cs2 O64 115.0(2) . . ?
O104 Cs2 O81 104.97(18) . . ?
O104 Cs2 O84 118.6(2) . . ?
O104 Cs2 O101 48.95(17) . . ?
O9 Cs2 Si4 120.3(2) . . ?
O9 Cs2 Si5 85.6(4) . . ?
O9 Cs2 Si6 25.2(2) . . ?
O9 Cs2 C17 42.8(6) . . ?
O35 Cs2 Si4 95.8(6) . . ?
O35 Cs2 Si5 120.4(3) . . ?
O35 Cs2 Si6 25.8(3) . . ?
O35 Cs2 O9 38.9(6) . . ?
O35 Cs2 C17 21.6(4) . . ?
O61 Si4 Cs2 56.9(2) . . ?
O61 Si4 O63 113.6(4) . . ?
O61 Si4 O64 105.9(3) . . ?
O62 Si4 Cs2 119.6(3) . . ?
O62 Si4 O61 114.3(4) . . ?
O62 Si4 O63 105.8(4) . . ?
O62 Si4 O64 112.0(4) . . ?
O63 Si4 Cs2 133.5(3) . . ?
O63 Si4 O64 104.9(4) . . ?
O64 Si4 Cs2 50.5(2) . . ?
O81 Si5 Cs2 55.5(2) . . ?
O81 Si5 O82 115.1(3) . . ?
O81 Si5 O83 114.9(3) . . ?
O81 Si5 O84 105.3(3) . . ?
O82 Si5 Cs2 120.1(2) . . ?
O82 Si5 O84 110.3(3) . . ?
O83 Si5 Cs2 133.5(3) . . ?
O83 Si5 O82 105.2(3) . . ?
O83 Si5 O84 105.6(3) . . ?
O84 Si5 Cs2 50.9(2) . . ?
O101 Si6 Cs2 58.8(2) . . ?
O101 Si6 O102 111.2(4) . . ?
O101 Si6 O103 115.3(4) . . ?
O101 Si6 O104 106.8(4) . . ?
O101 Si6 O8 130.0(9) . . ?
O101 Si6 O9 101.0(10) . . ?
O101 Si6 O35 110.3(12) . . ?
O102 Si6 Cs2 133.8(3) . . ?
O102 Si6 O104 105.3(4) . . ?
O103 Si6 Cs2 118.2(3) . . ?
O103 Si6 O102 106.8(4) . . ?
O103 Si6 O104 111.1(5) . . ?
O104 Si6 Cs2 50.1(3) . . ?
O8 Si6 Cs2 169.9(10) . . ?
O8 Si6 O9 106.9(13) . . ?
O8 Si6 O35 109.6(15) . . ?
O9 Si6 Cs2 73.5(10) . . ?
O9 Si6 O35 91.4(14) . . ?
O35 Si6 Cs2 60.3(11) . . ?
U2 O6 U2 107.6(6) . 2_676 ?
U2 O7 U2 109.4(8) 2_676 . ?
U2 O61 Cs2 90.13(17) . . ?
Si4 O61 U2 171.5(4) . . ?
Si4 O61 Cs2 98.4(3) . . ?
C61 O62 Si4 136.7(7) . . ?
C65 O63 Si4 132.3(7) . . ?
Si4 O64 Cs2 104.7(3) . . ?
C69 O64 Cs2 123.8(6) . . ?
C69 O64 Si4 131.5(7) . . ?
U2 O81 Cs2 91.11(18) . . ?
Si5 O81 U2 168.2(3) . . ?
Si5 O81 Cs2 99.7(2) . . ?
C81 O82 Si5 133.0(6) . . ?
C85 O83 Si5 131.5(6) . . ?
Si5 O84 Cs2 104.0(3) . . ?
C89 O84 Cs2 125.0(5) . . ?
C89 O84 Si5 130.8(6) . . ?
U2 O101 Cs2 89.23(18) . . ?
Si6 O101 U2 171.5(4) . . ?
Si6 O101 Cs2 96.4(2) . . ?
C101 O102 Si6 132.7(8) . . ?
C105 O103 Si6 133.0(8) . . ?
Si6 O104 Cs2 105.0(4) . . ?
C109 O104 Cs2 127.5(6) . . ?
C109 O104 Si6 127.0(8) . . ?
O62 C61 C62 104.9(9) . . ?
O62 C61 C63 113.6(9) . . ?
C63 C61 C62 106.3(11) . . ?
C64 C61 O62 107.7(10) . . ?
C64 C61 C62 107.3(12) . . ?
C64 C61 C63 116.2(11) . . ?
C61 C62 H62A 109.5 . . ?
C61 C62 H62B 109.5 . . ?
C61 C62 H62C 109.5 . . ?
H62A C62 H62B 109.5 . . ?
H62A C62 H62C 109.5 . . ?
H62B C62 H62C 109.5 . . ?
C61 C63 H63A 109.5 . . ?
C61 C63 H63B 109.5 . . ?
C61 C63 H63C 109.5 . . ?
H63A C63 H63B 109.5 . . ?
H63A C63 H63C 109.5 . . ?
H63B C63 H63C 109.5 . . ?
C61 C64 H64A 109.5 . . ?
C61 C64 H64B 109.5 . . ?
C61 C64 H64C 109.5 . . ?
H64A C64 H64B 109.5 . . ?
H64A C64 H64C 109.5 . . ?
H64B C64 H64C 109.5 . . ?
O63 C65 C66 108.6(11) . . ?
O63 C65 C67 107.5(12) . . ?
O63 C65 C68 114.6(10) . . ?
C66 C65 C67 108.1(13) . . ?
C68 C65 C66 110.4(13) . . ?
C68 C65 C67 107.3(14) . . ?
C65 C66 H66A 109.5 . . ?
C65 C66 H66B 109.5 . . ?
C65 C66 H66C 109.5 . . ?
H66A C66 H66B 109.5 . . ?
H66A C66 H66C 109.5 . . ?
H66B C66 H66C 109.5 . . ?
C65 C67 H67A 109.5 . . ?
C65 C67 H67B 109.5 . . ?
C65 C67 H67C 109.5 . . ?
H67A C67 H67B 109.5 . . ?
H67A C67 H67C 109.5 . . ?
H67B C67 H67C 109.5 . . ?
C65 C68 H68A 109.5 . . ?
C65 C68 H68B 109.5 . . ?
C65 C68 H68C 109.5 . . ?
H68A C68 H68B 109.5 . . ?
H68A C68 H68C 109.5 . . ?
H68B C68 H68C 109.5 . . ?
O64 C69 C70 110.9(10) . . ?
O64 C69 C71 108.6(9) . . ?
O64 C69 C72 104.3(9) . . ?
C70 C69 C72 110.7(11) . . ?
C71 C69 C70 112.6(11) . . ?
C71 C69 C72 109.4(11) . . ?
C69 C70 H70A 109.5 . . ?
C69 C70 H70B 109.5 . . ?
C69 C70 H70C 109.5 . . ?
H70A C70 H70B 109.5 . . ?
H70A C70 H70C 109.5 . . ?
H70B C70 H70C 109.5 . . ?
C69 C71 H71A 109.5 . . ?
C69 C71 H71B 109.5 . . ?
C69 C71 H71C 109.5 . . ?
H71A C71 H71B 109.5 . . ?
H71A C71 H71C 109.5 . . ?
H71B C71 H71C 109.5 . . ?
C69 C72 H72A 109.5 . . ?
C69 C72 H72B 109.5 . . ?
C69 C72 H72C 109.5 . . ?
H72A C72 H72B 109.5 . . ?
H72A C72 H72C 109.5 . . ?
H72B C72 H72C 109.5 . . ?
O82 C81 C82 111.0(8) . . ?
O82 C81 C83 110.0(9) . . ?
O82 C81 C84 105.8(8) . . ?
C83 C81 C82 110.9(10) . . ?
C83 C81 C84 109.6(9) . . ?
C84 C81 C82 109.4(9) . . ?
C81 C82 H82A 109.5 . . ?
C81 C82 H82B 109.5 . . ?
C81 C82 H82C 109.5 . . ?
H82A C82 H82B 109.5 . . ?
H82A C82 H82C 109.5 . . ?
H82B C82 H82C 109.5 . . ?
C81 C83 H83A 109.5 . . ?
C81 C83 H83B 109.5 . . ?
C81 C83 H83C 109.5 . . ?
H83A C83 H83B 109.5 . . ?
H83A C83 H83C 109.5 . . ?
H83B C83 H83C 109.5 . . ?
C81 C84 H84A 109.5 . . ?
C81 C84 H84B 109.5 . . ?
C81 C84 H84C 109.5 . . ?
H84A C84 H84B 109.5 . . ?
H84A C84 H84C 109.5 . . ?
H84B C84 H84C 109.5 . . ?
O83 C85 C86 111.2(8) . . ?
O83 C85 C87 107.6(8) . . ?
O83 C85 C88 106.2(9) . . ?
C87 C85 C86 109.0(11) . . ?
C88 C85 C86 112.9(10) . . ?
C88 C85 C87 109.8(10) . . ?
C85 C86 H86A 109.5 . . ?
C85 C86 H86B 109.5 . . ?
C85 C86 H86C 109.5 . . ?
H86A C86 H86B 109.5 . . ?
H86A C86 H86C 109.5 . . ?
H86B C86 H86C 109.5 . . ?
C85 C87 H87A 109.5 . . ?
C85 C87 H87B 109.5 . . ?
C85 C87 H87C 109.5 . . ?
H87A C87 H87B 109.5 . . ?
H87A C87 H87C 109.5 . . ?
H87B C87 H87C 109.5 . . ?
C85 C88 H88A 109.5 . . ?
C85 C88 H88B 109.5 . . ?
C85 C88 H88C 109.5 . . ?
H88A C88 H88B 109.5 . . ?
H88A C88 H88C 109.5 . . ?
H88B C88 H88C 109.5 . . ?
O84 C89 C90 111.4(8) . . ?
O84 C89 C91 106.0(8) . . ?
O84 C89 C92 109.1(9) . . ?
C90 C89 C92 108.5(10) . . ?
C91 C89 C90 111.0(10) . . ?
C91 C89 C92 110.9(10) . . ?
C89 C90 H90A 109.5 . . ?
C89 C90 H90B 109.5 . . ?
C89 C90 H90C 109.5 . . ?
H90A C90 H90B 109.5 . . ?
H90A C90 H90C 109.5 . . ?
H90B C90 H90C 109.5 . . ?
C89 C91 H91A 109.5 . . ?
C89 C91 H91B 109.5 . . ?
C89 C91 H91C 109.5 . . ?
H91A C91 H91B 109.5 . . ?
H91A C91 H91C 109.5 . . ?
H91B C91 H91C 109.5 . . ?
C89 C92 H92A 109.5 . . ?
C89 C92 H92B 109.5 . . ?
C89 C92 H92C 109.5 . . ?
H92A C92 H92B 109.5 . . ?
H92A C92 H92C 109.5 . . ?
H92B C92 H92C 109.5 . . ?
O102 C101 C102 105.8(10) . . ?
O102 C101 C103 111.0(10) . . ?
O102 C101 C104 110.9(11) . . ?
C102 C101 C104 110.6(10) . . ?
C103 C101 C102 111.4(10) . . ?
C103 C101 C104 107.2(12) . . ?
C101 C102 H10A 109.5 . . ?
C101 C102 H10B 109.5 . . ?
C101 C102 H10C 109.5 . . ?
H10A C102 H10B 109.5 . . ?
H10A C102 H10C 109.5 . . ?
H10B C102 H10C 109.5 . . ?
C101 C103 H10D 109.5 . . ?
C101 C103 H10E 109.5 . . ?
C101 C103 H10F 109.5 . . ?
H10D C103 H10E 109.5 . . ?
H10D C103 H10F 109.5 . . ?
H10E C103 H10F 109.5 . . ?
C101 C104 H10G 109.5 . . ?
C101 C104 H10H 109.5 . . ?
C101 C104 H10I 109.5 . . ?
H10G C104 H10H 109.5 . . ?
H10G C104 H10I 109.5 . . ?
H10H C104 H10I 109.5 . . ?
O103 C105 C106 106.0(12) . . ?
O103 C105 C107 103.2(12) . . ?
O103 C105 C108 110.6(12) . . ?
C106 C105 C107 114.8(12) . . ?
C106 C105 C108 113.6(12) . . ?
C107 C105 C108 108.1(14) . . ?
C105 C106 H10J 109.5 . . ?
C105 C106 H10K 109.5 . . ?
C105 C106 H10L 109.5 . . ?
H10J C106 H10K 109.5 . . ?
H10J C106 H10L 109.5 . . ?
H10K C106 H10L 109.5 . . ?
C105 C107 H10M 109.5 . . ?
C105 C107 H10N 109.5 . . ?
C105 C107 H10O 109.5 . . ?
H10M C107 H10N 109.5 . . ?
H10M C107 H10O 109.5 . . ?
H10N C107 H10O 109.5 . . ?
C105 C108 H10P 109.5 . . ?
C105 C108 H10Q 109.5 . . ?
C105 C108 H10R 109.5 . . ?
H10P C108 H10Q 109.5 . . ?
H10P C108 H10R 109.5 . . ?
H10Q C108 H10R 109.5 . . ?
O104 C109 C110 115.4(10) . . ?
O104 C109 C111 108.9(12) . . ?
O104 C109 C112 102.7(10) . . ?
C110 C109 C111 110.9(10) . . ?
C110 C109 C112 111.2(11) . . ?
C112 C109 C111 107.1(12) . . ?
C109 C110 H11A 109.5 . . ?
C109 C110 H11B 109.5 . . ?
C109 C110 H11C 109.5 . . ?
H11A C110 H11B 109.5 . . ?
H11A C110 H11C 109.5 . . ?
H11B C110 H11C 109.5 . . ?
C109 C111 H11D 109.5 . . ?
C109 C111 H11E 109.5 . . ?
C109 C111 H11F 109.5 . . ?
H11D C111 H11E 109.5 . . ?
H11D C111 H11F 109.5 . . ?
H11E C111 H11F 109.5 . . ?
C109 C112 H11G 109.5 . . ?
C109 C112 H11H 109.5 . . ?
C109 C112 H11I 109.5 . . ?
H11G C112 H11H 109.5 . . ?
H11G C112 H11I 109.5 . . ?
H11H C112 H11I 109.5 . . ?
C122 C121 C126 124(2) . . ?
C122 C121 C127 128(2) . . ?
C126 C121 C127 109(2) . . ?
C121 C122 H122 119.8 . . ?
C121 C122 C123 120(2) . . ?
C123 C122 H122 119.8 . . ?
C122 C123 H123 123.2 . . ?
C124 C123 C122 114(2) . . ?
C124 C123 H123 123.2 . . ?
C123 C124 H124 118.5 . . ?
C125 C124 C123 123(2) . . ?
C125 C124 H124 118.5 . . ?
C124 C125 H125 117.1 . . ?
C126 C125 C124 126(2) . . ?
C126 C125 H125 117.1 . . ?
C121 C126 H126 123.3 . . ?
C125 C126 C121 113(2) . . ?
C125 C126 H126 123.3 . . ?
C121 C127 H12D 109.5 . . ?
C121 C127 H12E 109.5 . . ?
C121 C127 H12F 109.5 . . ?
H12D C127 H12E 109.5 . . ?
H12D C127 H12F 109.5 . . ?
H12E C127 H12F 109.5 . . ?
C20 O8 Si6 138(2) . . ?
Si6 O9 Cs2 81.3(9) . . ?
C39 O9 Cs2 130.7(18) . . ?
C39 O9 Si6 131(2) . . ?
Si6 O35 Cs2 93.8(12) . . ?
C17 O35 Cs2 103.7(19) . . ?
C17 O35 Si6 126(2) . . ?
O35 C17 Cs2 54.7(16) . . ?
O35 C17 C19 96(2) . . ?
O35 C17 C18 128(3) . . ?
O35 C17 C16 101(3) . . ?
C19 C17 Cs2 77.9(19) . . ?
C18 C17 Cs2 85.7(19) . . ?
C18 C17 C19 109(2) . . ?
C18 C17 C16 109(2) . . ?
C16 C17 Cs2 155(3) . . ?
C16 C17 C19 114(4) . . ?
C17 C19 H19A 109.5 . . ?
C17 C19 H19B 109.5 . . ?
C17 C19 H19C 109.5 . . ?
H19A C19 H19B 109.5 . . ?
H19A C19 H19C 109.5 . . ?
H19B C19 H19C 109.5 . . ?
C17 C18 H18A 109.5 . . ?
C17 C18 H18B 109.5 . . ?
C17 C18 H18C 109.5 . . ?
H18A C18 H18B 109.5 . . ?
H18A C18 H18C 109.5 . . ?
H18B C18 H18C 109.5 . . ?
C17 C16 H16A 109.5 . . ?
C17 C16 H16B 109.5 . . ?
C17 C16 H16C 109.5 . . ?
H16A C16 H16B 109.5 . . ?
H16A C16 H16C 109.5 . . ?
H16B C16 H16C 109.5 . . ?
H35A C35 H35B 109.5 . . ?
H35A C35 H35C 109.5 . . ?
H35B C35 H35C 109.5 . . ?
C20 C35 H35A 109.5 . . ?
C20 C35 H35B 109.5 . . ?
C20 C35 H35C 109.5 . . ?
H33A C33 H33B 109.5 . . ?
H33A C33 H33C 109.5 . . ?
H33B C33 H33C 109.5 . . ?
C20 C33 H33A 109.5 . . ?
C20 C33 H33B 109.5 . . ?
C20 C33 H33C 109.5 . . ?
H34A C34 H34B 109.5 . . ?
H34A C34 H34C 109.5 . . ?
H34B C34 H34C 109.5 . . ?
C20 C34 H34A 109.5 . . ?
C20 C34 H34B 109.5 . . ?
C20 C34 H34C 109.5 . . ?
O8 C20 C35 106(3) . . ?
O8 C20 C33 105(3) . . ?
O8 C20 C34 101(3) . . ?
C35 C20 C33 109(2) . . ?
C35 C20 C34 108(2) . . ?
C33 C20 C34 125(4) . . ?
H36A C36 H36B 109.5 . . ?
H36A C36 H36C 109.5 . . ?
H36B C36 H36C 109.5 . . ?
C39 C36 H36A 109.5 . . ?
C39 C36 H36B 109.5 . . ?
C39 C36 H36C 109.5 . . ?
H38A C38 H38B 109.5 . . ?
H38A C38 H38C 109.5 . . ?
H38B C38 H38C 109.5 . . ?
C39 C38 H38A 109.5 . . ?
C39 C38 H38B 109.5 . . ?
C39 C38 H38C 109.5 . . ?
H37A C37 H37B 109.5 . . ?
H37A C37 H37C 109.5 . . ?
H37B C37 H37C 109.5 . . ?
C39 C37 H37A 109.5 . . ?
C39 C37 H37B 109.5 . . ?
C39 C37 H37C 109.5 . . ?
O9 C39 C36 102(3) . . ?
O9 C39 C38 108.5(16) . . ?
O9 C39 C37 137(4) . . ?
C36 C39 C38 101(2) . . ?
C36 C39 C37 102(2) . . ?
C37 C39 C38 100.9(19) . . ?

loop_
_geom_bond_atom_site_label_1
_geom_bond_atom_site_label_2
_geom_bond_distance
_geom_bond_site_symmetry_2
_geom_bond_publ_flag
U1 U1 3.5071(5) 2_667 ?
U1 Cs1 4.5332(6) 2_667 ?
U1 Cs1 3.9139(6) . ?
U1 O1 2.204(5) . ?
U1 O1 2.122(5) 2_667 ?
U1 O2 2.216(5) . ?
U1 O21 2.190(5) . ?
U1 O41 2.212(5) . ?
Cs1 Si1 4.064(2) . ?
Cs1 Si2 4.001(2) . ?
Cs1 Si3 4.174(2) 2_667 ?
Cs1 O1 2.857(5) . ?
Cs1 O2 3.554(6) . ?
Cs1 O3 3.175(5) . ?
Cs1 O21 3.518(5) . ?
Cs1 O24 3.139(5) . ?
Cs1 O44 3.346(5) 2_667 ?
Si1 O2 1.594(5) . ?
Si1 O3 1.646(5) . ?
Si1 O4 1.630(5) . ?
Si1 O5 1.622(5) . ?
Si2 O21 1.602(5) . ?
Si2 O22 1.619(5) . ?
Si2 O23 1.624(6) . ?
Si2 O24 1.661(6) . ?
Si3 O41 1.593(6) . ?
Si3 O42 1.625(6) . ?
Si3 O43 1.618(6) . ?
Si3 O44 1.656(6) . ?
O3 C1 1.445(9) . ?
O4 C5 1.441(9) . ?
O5 C9 1.442(9) . ?
O22 C21 1.453(10) . ?
O23 C25 1.444(10) . ?
O24 C29 1.437(10) . ?
O42 C41 1.420(11) . ?
O43 C45 1.437(11) . ?
O44 C49 1.440(10) . ?
C1 C2 1.526(12) . ?
C1 C3 1.533(12) . ?
C1 C4 1.517(12) . ?
C2 H2A 0.9800 . ?
C2 H2B 0.9800 . ?
C2 H2C 0.9800 . ?
C3 H3A 0.9800 . ?
C3 H3B 0.9800 . ?
C3 H3C 0.9800 . ?
C4 H4A 0.9800 . ?
C4 H4B 0.9800 . ?
C4 H4C 0.9800 . ?
C5 C6 1.520(12) . ?
C5 C7 1.525(12) . ?
C5 C8 1.511(13) . ?
C6 H6A 0.9800 . ?
C6 H6B 0.9800 . ?
C6 H6C 0.9800 . ?
C7 H7A 0.9800 . ?
C7 H7B 0.9800 . ?
C7 H7C 0.9800 . ?
C8 H8A 0.9800 . ?
C8 H8B 0.9800 . ?
C8 H8C 0.9800 . ?
C9 C10 1.42(2) . ?
C9 C11 1.553(19) . ?
C9 C12 1.56(2) . ?
C9 C13 1.459(18) . ?
C9 C14 1.52(2) . ?
C9 C15 1.56(2) . ?
C10 H10S 0.9800 . ?
C10 H10T 0.9800 . ?
C10 H10U 0.9800 . ?
C11 H11J 0.9800 . ?
C11 H11K 0.9800 . ?
C11 H11L 0.9800 . ?
C12 H12A 0.9800 . ?
C12 H12B 0.9800 . ?
C12 H12C 0.9800 . ?
C13 H13A 0.9800 . ?
C13 H13B 0.9800 . ?
C13 H13C 0.9800 . ?
C14 H14A 0.9800 . ?
C14 H14B 0.9800 . ?
C14 H14C 0.9800 . ?
C15 H15A 0.9800 . ?
C15 H15B 0.9800 . ?
C15 H15C 0.9800 . ?
C21 C22 1.521(14) . ?
C21 C23 1.461(13) . ?
C21 C24 1.465(14) . ?
C22 H22A 0.9800 . ?
C22 H22B 0.9800 . ?
C22 H22C 0.9800 . ?
C23 H23A 0.9800 . ?
C23 H23B 0.9800 . ?
C23 H23C 0.9800 . ?
C24 H24A 0.9800 . ?
C24 H24B 0.9800 . ?
C24 H24C 0.9800 . ?
C25 C26 1.513(12) . ?
C25 C27 1.502(13) . ?
C25 C28 1.522(12) . ?
C26 H26A 0.9800 . ?
C26 H26B 0.9800 . ?
C26 H26C 0.9800 . ?
C27 H27A 0.9800 . ?
C27 H27B 0.9800 . ?
C27 H27C 0.9800 . ?
C28 H28A 0.9800 . ?
C28 H28B 0.9800 . ?
C28 H28C 0.9800 . ?
C29 C30 1.524(12) . ?
C29 C31 1.491(13) . ?
C29 C32 1.516(12) . ?
C30 H30A 0.9800 . ?
C30 H30B 0.9800 . ?
C30 H30C 0.9800 . ?
C31 H31A 0.9800 . ?
C31 H31B 0.9800 . ?
C31 H31C 0.9800 . ?
C32 H32A 0.9800 . ?
C32 H32B 0.9800 . ?
C32 H32C 0.9800 . ?
C41 C42 1.459(16) . ?
C41 C43 1.488(15) . ?
C41 C44 1.536(16) . ?
C42 H42A 0.9800 . ?
C42 H42B 0.9800 . ?
C42 H42C 0.9800 . ?
C43 H43A 0.9800 . ?
C43 H43B 0.9800 . ?
C43 H43C 0.9800 . ?
C44 H44A 0.9800 . ?
C44 H44B 0.9800 . ?
C44 H44C 0.9800 . ?
C45 C46 1.513(16) . ?
C45 C47 1.472(14) . ?
C45 C48 1.480(15) . ?
C46 H46A 0.9800 . ?
C46 H46B 0.9800 . ?
C46 H46C 0.9800 . ?
C47 H47A 0.9800 . ?
C47 H47B 0.9800 . ?
C47 H47C 0.9800 . ?
C48 H48A 0.9800 . ?
C48 H48B 0.9800 . ?
C48 H48C 0.9800 . ?
C49 C50 1.468(14) . ?
C49 C51 1.509(12) . ?
C49 C52 1.535(13) . ?
C50 H50A 0.9800 . ?
C50 H50B 0.9800 . ?
C50 H50C 0.9800 . ?
C51 H51A 0.9800 . ?
C51 H51B 0.9800 . ?
C51 H51C 0.9800 . ?
C52 H52A 0.9800 . ?
C52 H52B 0.9800 . ?
C52 H52C 0.9800 . ?
U2 U2 3.4549(5) 2_676 ?
U2 Cs2 3.8968(6) . ?
U2 O6 2.059(12) . ?
U2 O6 2.220(12) 2_676 ?
U2 O7 2.211(16) . ?
U2 O7 2.019(17) 2_676 ?
U2 O61 2.204(5) . ?
U2 O81 2.237(6) . ?
U2 O101 2.228(5) . ?
Cs2 Si4 3.787(3) . ?
Cs2 Si5 3.763(2) . ?
Cs2 Si6 3.749(2) . ?
Cs2 O61 3.209(6) . ?
Cs2 O64 3.020(6) . ?
Cs2 O81 3.148(5) . ?
Cs2 O84 3.009(6) . ?
Cs2 O101 3.227(6) . ?
Cs2 O104 2.978(10) . ?
Cs2 O9 3.64(3) . ?
Cs2 O35 3.27(3) . ?
Cs2 C17 3.89(3) . ?
Si4 O61 1.599(6) . ?
Si4 O62 1.598(8) . ?
Si4 O63 1.622(7) . ?
Si4 O64 1.645(7) . ?
Si5 O81 1.597(6) . ?
Si5 O82 1.620(6) . ?
Si5 O83 1.614(6) . ?
Si5 O84 1.647(6) . ?
Si6 O101 1.580(6) . ?
Si6 O102 1.626(7) . ?
Si6 O103 1.617(8) . ?
Si6 O104 1.634(7) . ?
Si6 O8 1.609(14) . ?
Si6 O9 1.613(14) . ?
Si6 O35 1.637(14) . ?
O62 C61 1.447(13) . ?
O63 C65 1.412(13) . ?
O64 C69 1.447(11) . ?
O82 C81 1.430(11) . ?
O83 C85 1.443(11) . ?
O84 C89 1.448(10) . ?
O102 C101 1.430(11) . ?
O103 C105 1.430(12) . ?
O104 C109 1.479(11) . ?
C61 C62 1.514(16) . ?
C61 C63 1.497(15) . ?
C61 C64 1.447(15) . ?
C62 H62A 0.9800 . ?
C62 H62B 0.9800 . ?
C62 H62C 0.9800 . ?
C63 H63A 0.9800 . ?
C63 H63B 0.9800 . ?
C63 H63C 0.9800 . ?
C64 H64A 0.9800 . ?
C64 H64B 0.9800 . ?
C64 H64C 0.9800 . ?
C65 C66 1.486(18) . ?
C65 C67 1.507(19) . ?
C65 C68 1.461(18) . ?
C66 H66A 0.9800 . ?
C66 H66B 0.9800 . ?
C66 H66C 0.9800 . ?
C67 H67A 0.9800 . ?
C67 H67B 0.9800 . ?
C67 H67C 0.9800 . ?
C68 H68A 0.9800 . ?
C68 H68B 0.9800 . ?
C68 H68C 0.9800 . ?
C69 C70 1.493(16) . ?
C69 C71 1.489(16) . ?
C69 C72 1.501(16) . ?
C70 H70A 0.9800 . ?
C70 H70B 0.9800 . ?
C70 H70C 0.9800 . ?
C71 H71A 0.9800 . ?
C71 H71B 0.9800 . ?
C71 H71C 0.9800 . ?
C72 H72A 0.9800 . ?
C72 H72B 0.9800 . ?
C72 H72C 0.9800 . ?
C81 C82 1.527(14) . ?
C81 C83 1.503(14) . ?
C81 C84 1.523(15) . ?
C82 H82A 0.9800 . ?
C82 H82B 0.9800 . ?
C82 H82C 0.9800 . ?
C83 H83A 0.9800 . ?
C83 H83B 0.9800 . ?
C83 H83C 0.9800 . ?
C84 H84A 0.9800 . ?
C84 H84B 0.9800 . ?
C84 H84C 0.9800 . ?
C85 C86 1.522(16) . ?
C85 C87 1.507(15) . ?
C85 C88 1.497(15) . ?
C86 H86A 0.9800 . ?
C86 H86B 0.9800 . ?
C86 H86C 0.9800 . ?
C87 H87A 0.9800 . ?
C87 H87B 0.9800 . ?
C87 H87C 0.9800 . ?
C88 H88A 0.9800 . ?
C88 H88B 0.9800 . ?
C88 H88C 0.9800 . ?
C89 C90 1.501(15) . ?
C89 C91 1.492(14) . ?
C89 C92 1.516(15) . ?
C90 H90A 0.9800 . ?
C90 H90B 0.9800 . ?
C90 H90C 0.9800 . ?
C91 H91A 0.9800 . ?
C91 H91B 0.9800 . ?
C91 H91C 0.9800 . ?
C92 H92A 0.9800 . ?
C92 H92B 0.9800 . ?
C92 H92C 0.9800 . ?
C101 C102 1.521(12) . ?
C101 C103 1.518(12) . ?
C101 C104 1.523(12) . ?
C102 H10A 0.9800 . ?
C102 H10B 0.9800 . ?
C102 H10C 0.9800 . ?
C103 H10D 0.9800 . ?
C103 H10E 0.9800 . ?
C103 H10F 0.9800 . ?
C104 H10G 0.9800 . ?
C104 H10H 0.9800 . ?
C104 H10I 0.9800 . ?
C105 C106 1.489(13) . ?
C105 C107 1.494(12) . ?
C105 C108 1.500(13) . ?
C106 H10J 0.9800 . ?
C106 H10K 0.9800 . ?
C106 H10L 0.9800 . ?
C107 H10M 0.9800 . ?
C107 H10N 0.9800 . ?
C107 H10O 0.9800 . ?
C108 H10P 0.9800 . ?
C108 H10Q 0.9800 . ?
C108 H10R 0.9800 . ?
C109 C110 1.503(12) . ?
C109 C111 1.518(12) . ?
C109 C112 1.515(12) . ?
C110 H11A 0.9800 . ?
C110 H11B 0.9800 . ?
C110 H11C 0.9800 . ?
C111 H11D 0.9800 . ?
C111 H11E 0.9800 . ?
C111 H11F 0.9800 . ?
C112 H11G 0.9800 . ?
C112 H11H 0.9800 . ?
C112 H11I 0.9800 . ?
C121 C122 1.38(3) . ?
C121 C126 1.40(3) . ?
C121 C127 1.52(2) . ?
C122 H122 0.9500 . ?
C122 C123 1.41(2) . ?
C123 H123 0.9500 . ?
C123 C124 1.39(2) . ?
C124 H124 0.9500 . ?
C124 C125 1.34(2) . ?
C125 H125 0.9500 . ?
C125 C126 1.32(2) . ?
C126 H126 0.9500 . ?
C127 H12D 0.9800 . ?
C127 H12E 0.9800 . ?
C127 H12F 0.9800 . ?
O8 C20 1.442(16) . ?
O9 C39 1.455(16) . ?
O35 C17 1.475(16) . ?
C17 C19 1.534(15) . ?
C17 C18 1.520(15) . ?
C17 C16 1.522(15) . ?
C19 H19A 0.9800 . ?
C19 H19B 0.9800 . ?
C19 H19C 0.9800 . ?
C18 H18A 0.9800 . ?
C18 H18B 0.9800 . ?
C18 H18C 0.9800 . ?
C16 H16A 0.9800 . ?
C16 H16B 0.9800 . ?
C16 H16C 0.9800 . ?
C35 H35A 0.9800 . ?
C35 H35B 0.9800 . ?
C35 H35C 0.9800 . ?
C35 C20 1.500(15) . ?
C33 H33A 0.9800 . ?
C33 H33B 0.9800 . ?
C33 H33C 0.9800 . ?
C33 C20 1.504(15) . ?
C34 H34A 0.9800 . ?
C34 H34B 0.9800 . ?
C34 H34C 0.9800 . ?
C34 C20 1.512(15) . ?
C36 H36A 0.9800 . ?
C36 H36B 0.9800 . ?
C36 H36C 0.9800 . ?
C36 C39 1.509(15) . ?
C38 H38A 0.9800 . ?
C38 H38B 0.9800 . ?
C38 H38C 0.9800 . ?
C38 C39 1.519(15) . ?
C37 H37A 0.9800 . ?
C37 H37B 0.9800 . ?
C37 H37C 0.9800 . ?
C37 C39 1.516(15) . ?

loop_
_geom_torsion_atom_site_label_1
_geom_torsion_atom_site_label_2
_geom_torsion_atom_site_label_3
_geom_torsion_atom_site_label_4
_geom_torsion
_geom_torsion_site_symmetry_1
_geom_torsion_site_symmetry_2
_geom_torsion_site_symmetry_3
_geom_torsion_site_symmetry_4
_geom_torsion_publ_flag
Cs1 Si1 O3 C1 174.5(7) . . . . ?
Cs1 Si1 O4 C5 155.1(6) . . . . ?
Cs1 Si1 O5 C9 -22.7(8) . . . . ?
Cs1 Si2 O22 C21 156.4(6) . . . . ?
Cs1 Si2 O23 C25 -33.1(8) . . . . ?
Cs1 Si2 O24 C29 -172.4(7) . . . . ?
Cs1 Si3 O41 U1 -2.4(9) 2_667 . . . ?
Cs1 Si3 O42 C41 104.2(8) 2_667 . . . ?
Cs1 Si3 O43 C45 162.4(7) 2_667 . . . ?
Cs1 Si3 O44 C49 138.9(8) 2_667 . . . ?
Cs1 O3 C1 C2 -26.2(8) . . . . ?
Cs1 O3 C1 C3 92.6(7) . . . . ?
Cs1 O3 C1 C4 -146.3(6) . . . . ?
Cs1 O24 C29 C30 -2.6(9) . . . . ?
Cs1 O24 C29 C31 -122.8(6) . . . . ?
Cs1 O24 C29 C32 113.1(7) . . . . ?
Cs1 O44 C49 C50 93.0(8) 2_667 . . . ?
Cs1 O44 C49 C51 -28.9(8) 2_667 . . . ?
Cs1 O44 C49 C52 -143.1(6) 2_667 . . . ?
Si1 O3 C1 C2 159.7(6) . . . . ?
Si1 O3 C1 C3 -81.5(8) . . . . ?
Si1 O3 C1 C4 39.7(10) . . . . ?
Si1 O4 C5 C6 -167.0(6) . . . . ?
Si1 O4 C5 C7 74.8(9) . . . . ?
Si1 O4 C5 C8 -46.9(10) . . . . ?
Si1 O5 C9 C10 156.3(13) . . . . ?
Si1 O5 C9 C11 -161.2(10) . . . . ?
Si1 O5 C9 C12 -83.8(13) . . . . ?
Si1 O5 C9 C13 -37.4(15) . . . . ?
Si1 O5 C9 C14 31.0(14) . . . . ?
Si1 O5 C9 C15 87.2(11) . . . . ?
Si2 O22 C21 C22 -154.5(8) . . . . ?
Si2 O22 C21 C23 -34.3(13) . . . . ?
Si2 O22 C21 C24 90.0(10) . . . . ?
Si2 O23 C25 C26 31.0(12) . . . . ?
Si2 O23 C25 C27 -92.1(9) . . . . ?
Si2 O23 C25 C28 148.7(7) . . . . ?
Si2 O24 C29 C30 168.9(6) . . . . ?
Si2 O24 C29 C31 48.8(9) . . . . ?
Si2 O24 C29 C32 -75.3(9) . . . . ?
Si3 O42 C41 C42 143.4(10) . . . . ?
Si3 O42 C41 C43 17.9(15) . . . . ?
Si3 O42 C41 C44 -96.2(11) . . . . ?
Si3 O43 C45 C46 -87.9(11) . . . . ?
Si3 O43 C45 C47 33.3(14) . . . . ?
Si3 O43 C45 C48 156.4(8) . . . . ?
Si3 O44 C49 C50 -44.7(11) . . . . ?
Si3 O44 C49 C51 -166.7(6) . . . . ?
Si3 O44 C49 C52 79.1(9) . . . . ?
O2 Si1 O3 Cs1 -11.5(3) . . . . ?
O2 Si1 O3 C1 163.0(6) . . . . ?
O2 Si1 O4 C5 83.2(7) . . . . ?
O2 Si1 O5 C9 45.4(8) . . . . ?
O3 Si1 O2 Cs1 9.6(3) . . . . ?
O3 Si1 O4 C5 -160.1(7) . . . . ?
O3 Si1 O5 C9 -74.1(8) . . . . ?
O4 Si1 O2 Cs1 125.7(2) . . . . ?
O4 Si1 O3 Cs1 -134.3(2) . . . . ?
O4 Si1 O3 C1 40.2(7) . . . . ?
O4 Si1 O5 C9 172.6(7) . . . . ?
O5 Si1 O2 Cs1 -112.6(3) . . . . ?
O5 Si1 O3 Cs1 112.5(3) . . . . ?
O5 Si1 O3 C1 -73.1(7) . . . . ?
O5 Si1 O4 C5 -42.9(7) . . . . ?
O21 Si2 O22 C21 82.9(8) . . . . ?
O21 Si2 O23 C25 33.9(9) . . . . ?
O21 Si2 O24 Cs1 -20.8(3) . . . . ?
O21 Si2 O24 C29 166.8(6) . . . . ?
O22 Si2 O21 Cs1 132.5(3) . . . . ?
O22 Si2 O23 C25 161.1(8) . . . . ?
O22 Si2 O24 Cs1 -142.5(3) . . . . ?
O22 Si2 O24 C29 45.1(7) . . . . ?
O23 Si2 O21 Cs1 -104.7(3) . . . . ?
O23 Si2 O22 C21 -43.2(9) . . . . ?
O23 Si2 O24 Cs1 102.4(3) . . . . ?
O23 Si2 O24 C29 -70.0(7) . . . . ?
O24 Si2 O21 Cs1 17.5(3) . . . . ?
O24 Si2 O22 C21 -161.5(8) . . . . ?
O24 Si2 O23 C25 -85.1(8) . . . . ?
O41 Si3 O42 C41 -178.0(8) . . . . ?
O41 Si3 O43 C45 36.3(10) . . . . ?
O41 Si3 O44 Cs1 -54.6(3) . . . 2_667 ?
O41 Si3 O44 C49 84.3(7) . . . . ?
O42 Si3 O41 U1 -78.3(10) . . . . ?
O42 Si3 O43 C45 -85.2(9) . . . . ?
O42 Si3 O44 Cs1 61.2(3) . . . 2_667 ?
O42 Si3 O44 C49 -159.9(7) . . . . ?
O43 Si3 O41 U1 157.2(9) . . . . ?
O43 Si3 O42 C41 -52.0(9) . . . . ?
O43 Si3 O44 Cs1 179.5(3) . . . 2_667 ?
O43 Si3 O44 C49 -41.7(7) . . . . ?
O44 Si3 O41 U1 36.5(11) . . . . ?
O44 Si3 O42 C41 61.5(9) . . . . ?
O44 Si3 O43 C45 161.5(8) . . . . ?
O44 C49 C51 Cs1 24.5(7) . . . 2_667 ?
C50 C49 C51 Cs1 -96.8(8) . . . 2_667 ?
C52 C49 C51 Cs1 139.5(7) . . . 2_667 ?
Cs2 Si4 O62 C61 25.1(11) . . . . ?
Cs2 Si4 O63 C65 -141.9(9) . . . . ?
Cs2 Si4 O64 C69 -179.3(10) . . . . ?
Cs2 Si5 O81 U2 156(2) . . . . ?
Cs2 Si5 O82 C81 26.1(9) . . . . ?
Cs2 Si5 O83 C85 -149.7(7) . . . . ?
Cs2 Si5 O84 C89 174.6(9) . . . . ?
Cs2 Si6 O102 C101 -147.8(8) . . . . ?
Cs2 Si6 O103 C105 23.0(12) . . . . ?
Cs2 Si6 O104 C109 -172.3(13) . . . . ?
Cs2 Si6 O8 C20 -111(5) . . . . ?
Cs2 Si6 O9 C39 138(3) . . . . ?
Cs2 Si6 O35 C17 110(3) . . . . ?
Cs2 O64 C69 C70 138.7(9) . . . . ?
Cs2 O64 C69 C71 -97.1(10) . . . . ?
Cs2 O64 C69 C72 19.5(12) . . . . ?
Cs2 O84 C89 C90 128.9(8) . . . . ?
Cs2 O84 C89 C91 8.1(11) . . . . ?
Cs2 O84 C89 C92 -111.3(9) . . . . ?
Cs2 O104 C109 C110 -93.7(11) . . . . ?
Cs2 O104 C109 C111 140.8(9) . . . . ?
Cs2 O104 C109 C112 27.5(14) . . . . ?
Cs2 O9 C39 C36 40(3) . . . . ?
Cs2 O9 C39 C38 -67(3) . . . . ?
Cs2 O9 C39 C37 162(2) . . . . ?
Cs2 O35 C17 C19 -71(2) . . . . ?
Cs2 O35 C17 C18 48(3) . . . . ?
Cs2 O35 C17 C16 173(3) . . . . ?
Si4 O62 C61 C62 153.2(9) . . . . ?
Si4 O62 C61 C63 37.5(15) . . . . ?
Si4 O62 C61 C64 -92.7(13) . . . . ?
Si4 O63 C65 C66 151.5(10) . . . . ?
Si4 O63 C65 C67 -91.7(13) . . . . ?
Si4 O63 C65 C68 27.5(18) . . . . ?
Si4 O64 C69 C70 -42.2(14) . . . . ?
Si4 O64 C69 C71 82.0(12) . . . . ?
Si4 O64 C69 C72 -161.4(9) . . . . ?
Si5 O82 C81 C82 -36.3(13) . . . . ?
Si5 O82 C81 C83 86.8(11) . . . . ?
Si5 O82 C81 C84 -154.9(7) . . . . ?
Si5 O83 C85 C86 32.6(13) . . . . ?
Si5 O83 C85 C87 -86.7(11) . . . . ?
Si5 O83 C85 C88 155.7(8) . . . . ?
Si5 O84 C89 C90 -44.7(12) . . . . ?
Si5 O84 C89 C91 -165.5(8) . . . . ?
Si5 O84 C89 C92 75.0(12) . . . . ?
Si6 O102 C101 C102 147.9(9) . . . . ?
Si6 O102 C101 C103 26.9(15) . . . . ?
Si6 O102 C101 C104 -92.2(13) . . . . ?
Si6 O103 C105 C106 79.0(13) . . . . ?
Si6 O103 C105 C107 -160.0(10) . . . . ?
Si6 O103 C105 C108 -44.6(17) . . . . ?
Si6 O104 C109 C110 76.9(13) . . . . ?
Si6 O104 C109 C111 -48.6(15) . . . . ?
Si6 O104 C109 C112 -161.9(10) . . . . ?
Si6 O8 C20 C35 34(4) . . . . ?
Si6 O8 C20 C33 -82(4) . . . . ?
Si6 O8 C20 C34 147(4) . . . . ?
Si6 O9 C39 C36 -79(3) . . . . ?
Si6 O9 C39 C38 174(2) . . . . ?
Si6 O9 C39 C37 43(5) . . . . ?
Si6 O35 C17 Cs2 -105(3) . . . . ?
Si6 O35 C17 C19 -176(3) . . . . ?
Si6 O35 C17 C18 -57(4) . . . . ?
Si6 O35 C17 C16 68(4) . . . . ?
O61 Si4 O62 C61 -39.4(11) . . . . ?
O61 Si4 O63 C65 -75.8(10) . . . . ?
O61 Si4 O64 Cs2 14.2(4) . . . . ?
O61 Si4 O64 C69 -165.0(9) . . . . ?
O62 Si4 O61 Cs2 110.7(3) . . . . ?
O62 Si4 O63 C65 50.4(10) . . . . ?
O62 Si4 O64 Cs2 -110.9(3) . . . . ?
O62 Si4 O64 C69 69.8(10) . . . . ?
O63 Si4 O61 Cs2 -127.7(3) . . . . ?
O63 Si4 O62 C61 -165.2(9) . . . . ?
O63 Si4 O64 Cs2 134.7(3) . . . . ?
O63 Si4 O64 C69 -44.5(10) . . . . ?
O64 Si4 O61 Cs2 -13.1(4) . . . . ?
O64 Si4 O62 C61 81.0(10) . . . . ?
O64 Si4 O63 C65 169.0(10) . . . . ?
O81 Si5 O82 C81 -37.1(9) . . . . ?
O81 Si5 O83 C85 -84.5(8) . . . . ?
O81 Si5 O84 Cs2 11.9(3) . . . . ?
O81 Si5 O84 C89 -173.4(8) . . . . ?
O82 Si5 O81 U2 -93.2(18) . . . . ?
O82 Si5 O81 Cs2 110.5(3) . . . . ?
O82 Si5 O83 C85 43.2(9) . . . . ?
O82 Si5 O84 Cs2 -112.8(3) . . . . ?
O82 Si5 O84 C89 61.8(8) . . . . ?
O83 Si5 O81 U2 29.3(19) . . . . ?
O83 Si5 O81 Cs2 -127.0(3) . . . . ?
O83 Si5 O82 C81 -164.7(8) . . . . ?
O83 Si5 O84 Cs2 134.0(3) . . . . ?
O83 Si5 O84 C89 -51.4(8) . . . . ?
O84 Si5 O81 U2 145.1(18) . . . . ?
O84 Si5 O81 Cs2 -11.2(3) . . . . ?
O84 Si5 O82 C81 81.9(8) . . . . ?
O84 Si5 O83 C85 159.9(8) . . . . ?
O101 Si6 O102 C101 -81.3(10) . . . . ?
O101 Si6 O103 C105 -43.6(12) . . . . ?
O101 Si6 O104 Cs2 16.8(5) . . . . ?
O101 Si6 O104 C109 -155.5(10) . . . . ?
O101 Si6 O8 C20 37(4) . . . . ?
O101 Si6 O9 Cs2 -52.6(5) . . . . ?
O101 Si6 O9 C39 85(3) . . . . ?
O101 Si6 O35 Cs2 32.1(11) . . . . ?
O101 Si6 O35 C17 142(3) . . . . ?
O102 Si6 O101 Cs2 -129.3(4) . . . . ?
O102 Si6 O103 C105 -167.6(11) . . . . ?
O102 Si6 O104 Cs2 135.0(4) . . . . ?
O102 Si6 O104 C109 -37.3(11) . . . . ?
O103 Si6 O101 Cs2 109.0(4) . . . . ?
O103 Si6 O102 C101 45.2(11) . . . . ?
O103 Si6 O104 Cs2 -109.7(5) . . . . ?
O103 Si6 O104 C109 78.0(11) . . . . ?
O104 Si6 O101 Cs2 -15.0(4) . . . . ?
O104 Si6 O102 C101 163.4(10) . . . . ?
O104 Si6 O103 C105 78.0(12) . . . . ?
C121 C122 C123 C124 3(3) . . . . ?
C122 C121 C126 C125 2(3) . . . . ?
C122 C123 C124 C125 -1(3) . . . . ?
C123 C124 C125 C126 -1(3) . . . . ?
C124 C125 C126 C121 0(3) . . . . ?
C126 C121 C122 C123 -4(3) . . . . ?
C127 C121 C122 C123 171.8(18) . . . . ?
C127 C121 C126 C125 -174.3(16) . . . . ?
O8 Si6 O101 Cs2 -173.8(13) . . . . ?
O8 Si6 O9 Cs2 169.4(10) . . . . ?
O8 Si6 O9 C39 -53(3) . . . . ?
O8 Si6 O35 Cs2 -178.6(10) . . . . ?
O8 Si6 O35 C17 -68(3) . . . . ?
O9 Si6 O101 Cs2 62.9(10) . . . . ?
O9 Si6 O8 C20 158(3) . . . . ?
O9 Si6 O35 Cs2 -70.1(12) . . . . ?
O9 Si6 O35 C17 40(3) . . . . ?
O35 Si6 O101 Cs2 -32.7(12) . . . . ?
O35 Si6 O8 C20 -104(4) . . . . ?
O35 Si6 O9 Cs2 58.5(12) . . . . ?
O35 Si6 O9 C39 -164(3) . . . . ?

loop_
_exptl_oxdiff_crystal_face_indexfrac_h
_exptl_oxdiff_crystal_face_indexfrac_k
_exptl_oxdiff_crystal_face_indexfrac_l
_exptl_oxdiff_crystal_face_x
_exptl_oxdiff_crystal_face_y
_exptl_oxdiff_crystal_face_z
-2.0001 1.0000 -1.9996 -0.0170 0.1194 -0.0893
-2.0001 1.0000 1.0003 -0.0260 0.1524 -0.0274
0.0000 -0.0000 1.0000 -0.0030 0.0110 0.0206
-0.0000 0.0000 -1.0000 0.0030 -0.0110 -0.0206
-2.0001 1.0000 2.0003 -0.0290 0.1633 -0.0068
-2.0001 1.0000 -0.9996 -0.0200 0.1304 -0.0686
-2.0001 -0.0000 -0.9996 -0.0504 0.0857 -0.0538
-1.0000 -0.0000 2.0001 -0.0328 0.0703 0.0247
1.0000 0.0000 -0.0002 0.0267 -0.0483 0.0166
0.0000 -1.0000 1.9999 -0.0365 -0.0228 0.0561
-0.0000 1.0000 -1.9999 0.0365 0.0228 -0.0561
-11.2837 -20.0758 -9.7682 -0.8832 -0.4602 -0.0897
-9.1014 -1.5823 -41.4547 -0.1664 -0.0860 -0.9823
-12.7856 -13.7265 -31.7996 -0.6637 -0.3454 -0.6635
12.8496 16.6464 25.4071 0.7735 0.4028 0.4893
1.0758 4.2204 -41.6551 0.2828 -0.3203 -0.9041
0.1671 -17.6208 8.6300 -0.5580 -0.7018 0.4430
1.2417 18.4332 -1.1580 0.5978 0.7520 -0.2776
5.9846 16.0591 26.2308 0.5697 0.7172 0.4012
2.9676 -15.4053 -8.4625 -0.3641 -0.9255 0.1039
3.3162 9.5451 37.4483 0.2663 0.6778 0.6853
-1.3495 3.5482 -42.3991 0.1998 -0.2414 -0.9496
-0.9131 17.3305 0.1754 0.5026 0.8214 -0.2694
